data_4343998
loop_
_publ_author_name
'Hu, Tuo-Ping'
'Zhao, Ya-Qin'
'Jagli\<ci\'c, Zvonko'
'Yu, Kai'
'Wang, Xing-Po'
'Sun, Di'

_publ_section_title
;
 Four Hybrid Materials Based on Preyssler P5W30 Polyoxometalate and
 First-Row Transition-Metal Complex.
;
_journal_issue 15
_journal_name_full 'Inorganic chemistry'
_journal_page_first 7415
_journal_page_last 7423
_journal_paper_doi 10.1021/acs.inorgchem.5b00962
_journal_volume 54
_journal_year 2015
_chemical_formula_moiety 'C60 H84 Co4 K N24 O120 P5 W30'
_chemical_formula_sum 'C60 H84 Co4 K N24 O120 P5 W30'
_chemical_formula_weight 9005.67
_chemical_name_systematic
;
 ?
;
_space_group_crystal_system orthorhombic
_space_group_IT_number 60
_space_group_name_Hall '-P 2n 2ab'
_space_group_name_H-M_alt 'P b c n'
_symmetry_space_group_name_Hall '-P 2n 2ab'
_symmetry_space_group_name_H-M 'P b c n'
_atom_sites_solution_hydrogens geom
_cell_angle_alpha 90
_cell_angle_beta 90
_cell_angle_gamma 90
_cell_formula_units_Z 8
_cell_length_a 27.019(2)
_cell_length_b 38.427(3)
_cell_length_c 38.738(3)
_cell_measurement_reflns_used 9088
_cell_measurement_temperature 298(2)
_cell_measurement_theta_max 26.297
_cell_measurement_theta_min 2.366
_cell_volume 40220(5)
_computing_cell_refinement 'Bruker SAINT'
_computing_data_collection 'Bruker APEX II'
_computing_data_reduction 'Bruker SAINT'
_computing_molecular_graphics 'Bruker SAINT'
_computing_publication_material 'Bruker SAINT'
_computing_structure_refinement 'SHELXL-97 (Sheldrick, 1997)'
_computing_structure_solution 'SHELXS-97 (Sheldrick, 1990)'
_diffrn_ambient_temperature 298.15
_diffrn_measured_fraction_theta_max 0.998
_diffrn_measurement_device_type 'Bruker APEX-II CCD'
_diffrn_measurement_method '\f and \w scans'
_diffrn_radiation_type 'MO K\a'
_diffrn_radiation_wavelength 0.71073
_diffrn_reflns_av_R_equivalents 0.1326
_diffrn_reflns_av_unetI/netI 0.2176
_diffrn_reflns_limit_h_max 32
_diffrn_reflns_limit_h_min -31
_diffrn_reflns_limit_k_max 31
_diffrn_reflns_limit_k_min -45
_diffrn_reflns_limit_l_max 46
_diffrn_reflns_limit_l_min -45
_diffrn_reflns_number 160047
_diffrn_reflns_theta_full 25.242
_diffrn_reflns_theta_max 25.000
_diffrn_reflns_theta_min 1.826
_diffrn_source_current 30.0
_diffrn_source_power 1.5
_diffrn_source_voltage 50.0
_exptl_absorpt_coefficient_mu 17.549
_exptl_absorpt_correction_T_max 0.3341
_exptl_absorpt_correction_T_min 0.2272
_exptl_absorpt_correction_type multi-scan
_exptl_crystal_colour pink
_exptl_crystal_density_diffrn 2.975
_exptl_crystal_description plate
_exptl_crystal_F_000 31944
_exptl_crystal_size_max 0.12
_exptl_crystal_size_mid 0.08
_exptl_crystal_size_min 0.08
_refine_diff_density_max 2.984
_refine_diff_density_min -2.148
_refine_diff_density_rms 0.571
_refine_ls_extinction_method none
_refine_ls_goodness_of_fit_ref 0.923
_refine_ls_hydrogen_treatment constr
_refine_ls_matrix_type full
_refine_ls_number_parameters 2196
_refine_ls_number_reflns 32173
_refine_ls_number_restraints 596
_refine_ls_restrained_S_all 0.915
_refine_ls_R_factor_all 0.1446
_refine_ls_R_factor_gt 0.1146
_refine_ls_shift/su_max 0.021
_refine_ls_shift/su_mean 0.000
_refine_ls_structure_factor_coef Fsqd
_refine_ls_weighting_details 'w=1/[\s^2^(Fo^2^)+(0.1065P)^2^] where P=(Fo^2^+2Fc^2^)/3'
_refine_ls_weighting_scheme calc
_refine_ls_wR_factor_gt 0.2506
_refine_ls_wR_factor_ref 0.2689
_reflns_Friedel_coverage 0.000
_reflns_number_gt 17940
_reflns_number_total 32173
_reflns_threshold_expression 'I > 2\s(I)'
_cod_data_source_file ic5b00962_si_002.cif
_cod_data_source_block p4
_cod_depositor_comments 'Adding full bibliography for 4343995--4343998.cif.'
_cod_database_code 4343998
_olex2_refinement_description
;
1. Fixed Uiso
 At 1.2 times of:
  All N(H) groups
 At 1.5 times of:
  All C(H,H,H) groups
2. Restrained distances
 C44-C45
 1.55 with sigma of 0.01
 C26-C27
 1.55 with sigma of 0.01
 C56-C57
 1.55 with sigma of 0.01
 O1WA-K1A
 1 with sigma of 0.01
3. Restrained planarity
 C5, N2, C2, C1, N1, C3, C4
 with sigma of 0.05
4. Uiso/Uaniso restraints and constraints
N4 \\sim N3: within 1.7A with sigma of 0.005 and sigma for terminal atoms of
0.08
N11: within 1.7A with sigma of 0.005 and sigma for terminal atoms of 0.08
C21 \\sim C22 \\sim C23 \\sim C24 \\sim C25 \\sim N10 \\sim N9 \\sim C28:
within 1.7A with sigma of 0.005 and sigma for terminal atoms of 0.08
C12 \\sim C13 \\sim C14 \\sim C27 \\sim C29 \\sim C4 \\sim C34 \\sim C46 \\sim
C60 \\sim C33 \\sim C3 \\sim C31 \\sim C9 \\sim C39 \\sim C36 \\sim C2 \\sim
C40 \\sim C35 \\sim C32 \\sim C42 \\sim C49 \\sim C48 \\sim C50 \\sim C41 \\sim
C37 \\sim C38 \\sim C28 \\sim C30 \\sim C54 \\sim C51 \\sim C44 \\sim C45 \\sim
C47 \\sim C43 \\sim C26 \\sim C52 \\sim C55 \\sim C59 \\sim C57 \\sim C58 \\sim
C53 \\sim C8 \\sim C15 \\sim C6 \\sim C11 \\sim C10 \\sim C7 \\sim C5 \\sim C1
\\sim C56 \\sim C16 \\sim C20 \\sim C19 \\sim C18 \\sim C17 \\sim N1 \\sim N2
\\sim N24 \\sim N23 \\sim N7 \\sim N8 \\sim N11 \\sim N12: within 1.7A with
sigma of 0.005 and sigma for terminal atoms of 0.01
K1 \\sim K1A \\sim O1W \\sim O1WA: within 1.7A with sigma of 0.001 and sigma
for terminal atoms of 0.08
Uanis(O77) \\sim Ueq, Uanis(O41) \\sim Ueq, Uanis(O43) \\sim Ueq, Uanis(O63)
\\sim Ueq, Uanis(O83) \\sim Ueq, Uanis(O101) \\sim Ueq, Uanis(O96) \\sim Ueq,
Uanis(O97) \\sim Ueq, Uanis(O92) \\sim Ueq, Uanis(O52) \\sim Ueq, Uanis(O24)
\\sim Ueq, Uanis(O46) \\sim Ueq, Uanis(O10) \\sim Ueq, Uanis(O44) \\sim Ueq,
Uanis(O13) \\sim Ueq, Uanis(O87) \\sim Ueq, Uanis(O59) \\sim Ueq, Uanis(O110)
\\sim Ueq, Uanis(O48) \\sim Ueq, Uanis(N17) \\sim Ueq, Uanis(O47) \\sim Ueq:
with sigma of 0.005 and sigma for terminal atoms of 0.01
Uanis(O1W) \\sim Ueq, Uanis(O1WA) \\sim Ueq: with sigma of 0.005 and sigma for
terminal atoms of 0.2
Uanis(K1) \\sim Ueq, Uanis(K1A) \\sim Ueq: with sigma of 0.005 and sigma for
terminal atoms of 0.01
5. Others
 Fixed Sof: K1(0.35) K1A(0.65) O1W(0.5) O1WA(0.5)
6.a Me refined with riding coordinates:
 C5(H5A,H5B,H5C), C6(H6A,H6B,H6C), C15(H15A,H15B,H15C), C16(H16A,H16B,H16C),
 C21(H21A,H21B,H21C), C25(H25A,H25B,H25C), C56(H56A,H56B,H56C)
6.b Aromatic/amide H refined with riding coordinates:
 N3(H3), N6(H6), N11(H11), N14(H14), N16(H16), N17(H17), N20(H20), N21(H21),
 N7(H7), N9(H9), N24(H24)
6.c Fitted pentagon refined as free rotating group:
 N5(N6,C12,C13,C14), C19(C18,C17,N8,N7), C23(C24,N10,N9,C22), C59(N23,N24,C57,
 C58)
6.d Idealised Me refined as rotating group:
 C1(H1A,H1B,H1C), C10(H10A,H10B,H10C), C11(H11A,H11B,H11C), C20(H20A,H20B,
 H20C), C26(H26A,H26B,H26C), C30(H30A,H30B,H30C), C31(H31A,H31B,H31C), C35(H35A,
 H35B,H35C), C36(H36A,H36B,H36C), C40(H40A,H40B,H40C), C41(H41A,H41B,H41C),
 C45(H45A,H45B,H45C), C46(H46A,H46B,H46C), C50(H50A,H50B,H50C), C51(H51A,H51B,
 H51C), C55(H55A,H55B,H55C), C60(H60A,H60B,H60C)
;

loop_
_space_group_symop_operation_xyz
'x, y, z'
'-x+1/2, -y+1/2, z+1/2'
'x+1/2, -y+1/2, -z'
'-x, y, -z+1/2'
'-x, -y, -z'
'x-1/2, y-1/2, -z-1/2'
'-x-1/2, y-1/2, z'
'x, -y, z-1/2'

loop_
_atom_site_label
_atom_site_type_symbol
_atom_site_fract_x
_atom_site_fract_y
_atom_site_fract_z
_atom_site_U_iso_or_equiv
_atom_site_adp_type
_atom_site_occupancy
_atom_site_site_symmetry_order
_atom_site_calc_flag
_atom_site_refinement_flags_posn
_atom_site_refinement_flags_adp
_atom_site_refinement_flags_occupancy
W1 W 0.82488(5) 0.56810(3) 0.35524(4) 0.0641(3) Uani 1 1 d . . .
W2 W 0.72723(5) 0.51528(3) 0.35717(4) 0.0657(3) Uani 1 1 d . . .
W3 W 0.65749(5) 0.59545(3) 0.32578(4) 0.0656(3) Uani 1 1 d . . .
W4 W 0.75496(5) 0.64861(3) 0.32468(3) 0.0644(3) Uani 1 1 d . . .
W5 W 0.68785(5) 0.72590(3) 0.36110(3) 0.0622(3) Uani 1 1 d . . .
W6 W 0.58793(5) 0.67689(3) 0.35011(4) 0.0654(3) Uani 1 1 d . . .
W7 W 0.57684(5) 0.59941(3) 0.40347(4) 0.0644(3) Uani 1 1 d . . .
W8 W 0.79523(5) 0.68733(3) 0.40600(3) 0.0623(3) Uani 1 1 d . . .
W9 W 0.86219(5) 0.60894(3) 0.43827(3) 0.0623(3) Uani 1 1 d . . .
W10 W 0.64578(5) 0.51982(3) 0.43208(4) 0.0633(3) Uani 1 1 d . . .
W11 W 0.76216(5) 0.46883(3) 0.43916(4) 0.0647(3) Uani 1 1 d . . .
W12 W 0.86711(5) 0.51487(3) 0.43160(4) 0.0641(3) Uani 1 1 d . . .
W13 W 0.86678(5) 0.51374(3) 0.52991(4) 0.0647(3) Uani 1 1 d . . .
W14 W 0.76210(5) 0.46907(3) 0.53726(4) 0.0657(3) Uani 1 1 d . . .
W15 W 0.64611(5) 0.51680(3) 0.52878(4) 0.0646(3) Uani 1 1 d . . .
W16 W 0.85988(5) 0.61010(3) 0.53499(3) 0.0619(3) Uani 1 1 d . . .
W17 W 0.78934(4) 0.68908(3) 0.56274(3) 0.0599(3) Uani 1 1 d . . .
W18 W 0.57795(4) 0.59565(3) 0.55938(3) 0.0619(3) Uani 1 1 d . . .
W19 W 0.53394(5) 0.64641(3) 0.48320(3) 0.0625(3) Uani 1 1 d . . .
W20 W 0.75047(5) 0.73702(3) 0.48331(3) 0.0605(3) Uani 1 1 d . . .
W21 W 0.64392(5) 0.77522(3) 0.43990(3) 0.0612(3) Uani 1 1 d . . .
W22 W 0.54336(4) 0.72609(3) 0.42978(3) 0.0614(3) Uani 1 1 d . . .
W23 W 0.53762(5) 0.73038(3) 0.52662(4) 0.0623(3) Uani 1 1 d . . .
W24 W 0.64644(5) 0.77093(3) 0.53609(3) 0.0606(3) Uani 1 1 d . . .
W25 W 0.68549(5) 0.71940(3) 0.61479(3) 0.0614(3) Uani 1 1 d . . .
W26 W 0.57601(5) 0.67968(3) 0.60633(3) 0.0632(3) Uani 1 1 d . . .
W27 W 0.64424(5) 0.60238(3) 0.64112(4) 0.0642(3) Uani 1 1 d . . .
W28 W 0.75533(5) 0.63958(3) 0.64126(3) 0.0619(3) Uani 1 1 d . . .
W29 W 0.82493(5) 0.55983(3) 0.61039(4) 0.0652(3) Uani 1 1 d . . .
W30 W 0.71419(5) 0.52232(3) 0.61169(4) 0.0660(3) Uani 1 1 d . . .
Co1 Co 0.45828(15) 0.54628(10) 0.57617(12) 0.0653(10) Uani 1 1 d . . .
Co2 Co 0.41130(15) 0.76256(10) 0.41929(11) 0.0621(9) Uani 1 1 d . . .
Co3 Co 0.72281(17) 0.80431(11) 0.30688(12) 0.0716(11) Uani 1 1 d . . .
Co4 Co 0.92176(18) 0.67644(12) 0.14097(13) 0.0749(11) Uani 1 1 d . . .
K1 K 0.6497(4) 0.5988(3) 0.4820(3) 0.0281(12) Uani 0.35 1 d . U P
K1A K 0.7583(2) 0.64393(14) 0.48481(15) 0.0275(10) Uani 0.65 1 d D U P
P1 P 0.6849(3) 0.64493(19) 0.3972(2) 0.0621(18) Uani 1 1 d . . .
P2 P 0.7592(3) 0.55878(17) 0.4311(2) 0.0597(17) Uani 1 1 d . . .
P3 P 0.7559(3) 0.55854(18) 0.5364(2) 0.0624(18) Uani 1 1 d . . .
P4 P 0.6809(3) 0.64442(18) 0.5692(2) 0.0558(16) Uani 1 1 d . . .
P5 P 0.6362(3) 0.69803(19) 0.4830(2) 0.0598(17) Uani 1 1 d . . .
O1 O 0.7932(8) 0.6593(5) 0.2901(5) 0.065(5) Uani 1 1 d . . .
O1W O 0.6814(10) 0.6105(6) 0.4814(7) 0.0283(12) Uani 0.5 1 d . U P
O1WA O 0.7280(6) 0.6296(5) 0.4864(7) 0.0282(11) Uani 0.5 1 d D U P
O2 O 0.7076(8) 0.6220(5) 0.3001(5) 0.068(5) Uani 1 1 d . . .
O2W O 0.5053(10) 0.5032(7) 0.5695(10) 0.118(11) Uani 1 1 d . . .
O3 O 0.6222(9) 0.5808(6) 0.2929(6) 0.077(6) Uani 1 1 d . . .
O3W O 0.4731(9) 0.5453(8) 0.6282(7) 0.090(7) Uani 1 1 d . . .
O4 O 0.6968(8) 0.5568(5) 0.3307(6) 0.071(5) Uani 1 1 d . . .
O4W O 0.4500(11) 0.5490(10) 0.5223(7) 0.106(10) Uani 1 1 d . . .
O5 O 0.7913(7) 0.6018(5) 0.3324(5) 0.064(5) Uani 1 1 d . . .
O6 O 0.8749(10) 0.5647(6) 0.3278(7) 0.086(7) Uani 1 1 d . . .
O6W O 0.4250(11) 0.7679(7) 0.4718(6) 0.086(7) Uani 1 1 d . . .
O7 O 0.7863(7) 0.5297(5) 0.3350(6) 0.067(5) Uani 1 1 d . . .
O8 O 0.7066(8) 0.4865(5) 0.3255(5) 0.061(5) Uani 1 1 d . . .
O9 O 0.8544(8) 0.5278(5) 0.3886(5) 0.063(5) Uani 1 1 d . . .
O9W O 0.6597(12) 0.8257(7) 0.3318(7) 0.095(8) Uani 1 1 d . . .
O10 O 0.7551(7) 0.4849(5) 0.3877(5) 0.056(4) Uani 1 1 d . U .
O10W O 0.7321(13) 0.8549(9) 0.2814(9) 0.116(10) Uani 1 1 d . . .
O11 O 0.6706(8) 0.5206(6) 0.3861(5) 0.068(5) Uani 1 1 d . . .
O11W O 0.8469(9) 0.6815(6) 0.1219(8) 0.087(7) Uani 1 1 d . . .
O12 O 0.7606(8) 0.5583(6) 0.3905(5) 0.065(5) Uani 1 1 d . . .
O12W O 0.9382(10) 0.7244(6) 0.1136(7) 0.087(7) Uani 1 1 d . . .
O13 O 0.8506(7) 0.5972(5) 0.3898(5) 0.055(4) Uani 1 1 d . U .
O13W O 0.9973(10) 0.6798(10) 0.1539(8) 0.112(10) Uani 1 1 d . . .
O14 O 0.7933(8) 0.6625(6) 0.3640(8) 0.086(8) Uani 1 1 d . . .
O15 O 0.7032(8) 0.6256(5) 0.3647(6) 0.070(6) Uani 1 1 d . . .
O16 O 0.6132(8) 0.5871(6) 0.3607(6) 0.072(6) Uani 1 1 d . . .
O17 O 0.6211(7) 0.6442(4) 0.3257(5) 0.057(4) Uani 1 1 d . . .
O18 O 0.7179(8) 0.6885(5) 0.3281(5) 0.061(5) Uani 1 1 d . . .
O19 O 0.7109(7) 0.7592(5) 0.3351(4) 0.058(4) Uani 1 1 d . . .
O20 O 0.6277(7) 0.7158(5) 0.3365(6) 0.062(5) Uani 1 1 d . . .
O21 O 0.5376(9) 0.6846(6) 0.3241(5) 0.073(6) Uani 1 1 d . . .
O22 O 0.5656(7) 0.6433(5) 0.3827(5) 0.059(4) Uani 1 1 d . . .
O23 O 0.6576(7) 0.6788(5) 0.3849(7) 0.077(6) Uani 1 1 d . . .
O24 O 0.7448(8) 0.7164(5) 0.3859(6) 0.066(5) Uani 1 1 d . U .
O25 O 0.8443(9) 0.7131(5) 0.3992(5) 0.069(5) Uani 1 1 d . . .
O26 O 0.7300(7) 0.6551(5) 0.4194(5) 0.061(5) Uani 1 1 d . . .
O27 O 0.6495(7) 0.6227(5) 0.4195(5) 0.063(5) Uani 1 1 d . . .
O28 O 0.5227(9) 0.5786(6) 0.3910(6) 0.076(6) Uani 1 1 d . . .
O29 O 0.6091(9) 0.5605(6) 0.4280(6) 0.077(6) Uani 1 1 d . . .
O30 O 0.8269(8) 0.6525(5) 0.4323(6) 0.068(5) Uani 1 1 d . . .
O31 O 0.9226(7) 0.6238(5) 0.4301(6) 0.065(5) Uani 1 1 d . . .
O32 O 0.7847(7) 0.5907(5) 0.4451(5) 0.059(4) Uani 1 1 d . . .
O33 O 0.7054(7) 0.5564(5) 0.4432(6) 0.064(5) Uani 1 1 d . . .
O34 O 0.6004(7) 0.4891(5) 0.4231(6) 0.068(5) Uani 1 1 d . . .
O35 O 0.6971(7) 0.4863(5) 0.4417(6) 0.067(5) Uani 1 1 d . . .
O36 O 0.7866(6) 0.5246(4) 0.4420(5) 0.051(4) Uani 1 1 d . . .
O37 O 0.8781(7) 0.5609(4) 0.4443(5) 0.060(5) Uani 1 1 d . . .
O38 O 0.9269(7) 0.4981(5) 0.4278(6) 0.063(5) Uani 1 1 d . . .
O39 O 0.8333(8) 0.4703(5) 0.4289(7) 0.075(6) Uani 1 1 d . . .
O40 O 0.7538(9) 0.4262(6) 0.4302(6) 0.074(6) Uani 1 1 d . . .
O41 O 0.7710(6) 0.4652(4) 0.4859(4) 0.045(4) Uani 1 1 d . U .
O42 O 0.8679(7) 0.5063(5) 0.4839(5) 0.055(4) Uani 1 1 d . . .
O43 O 0.8575(8) 0.6184(5) 0.4849(5) 0.061(5) Uani 1 1 d . U .
O44 O 0.6370(8) 0.5224(5) 0.4804(5) 0.060(5) Uani 1 1 d . U .
O45 O 0.5554(7) 0.6150(4) 0.4472(6) 0.064(5) Uani 1 1 d . . .
O46 O 0.7779(7) 0.7073(4) 0.4494(5) 0.055(4) Uani 1 1 d . U .
O47 O 0.6592(7) 0.7517(5) 0.3934(5) 0.057(4) Uani 1 1 d . U .
O48 O 0.5632(7) 0.7108(5) 0.3875(5) 0.058(4) Uani 1 1 d . U .
O49 O 0.4849(7) 0.7417(5) 0.4159(6) 0.072(6) Uani 1 1 d . . .
O50 O 0.5756(7) 0.7718(5) 0.4250(5) 0.059(5) Uani 1 1 d . . .
O51 O 0.6543(8) 0.8168(5) 0.4237(7) 0.074(6) Uani 1 1 d . . .
O52 O 0.7093(6) 0.7580(4) 0.4492(4) 0.050(4) Uani 1 1 d . U .
O53 O 0.6184(7) 0.7196(5) 0.4498(4) 0.053(4) Uani 1 1 d . . .
O54 O 0.5275(8) 0.6813(5) 0.4495(5) 0.065(5) Uani 1 1 d . . .
O55 O 0.4725(8) 0.6340(5) 0.4824(5) 0.065(5) Uani 1 1 d . . .
O56 O 0.6129(7) 0.6623(5) 0.4825(5) 0.056(4) Uani 1 1 d . . .
O57 O 0.6942(7) 0.6960(5) 0.4834(6) 0.067(6) Uani 1 1 d . . .
O58 O 0.7981(9) 0.7687(6) 0.4841(6) 0.074(6) Uani 1 1 d . . .
O59 O 0.7781(7) 0.7069(4) 0.5180(4) 0.051(4) Uani 1 1 d . U .
O60 O 0.5584(9) 0.6153(5) 0.5160(5) 0.066(5) Uani 1 1 d . . .
O61 O 0.5201(8) 0.5755(5) 0.5675(6) 0.073(5) Uani 1 1 d . . .
O62 O 0.6473(8) 0.6216(5) 0.5468(6) 0.074(6) Uani 1 1 d . . .
O63 O 0.7250(7) 0.6565(5) 0.5484(5) 0.056(4) Uani 1 1 d . U .
O64 O 0.8414(7) 0.7150(5) 0.5722(6) 0.067(5) Uani 1 1 d . . .
O65 O 0.8236(8) 0.6526(4) 0.5379(7) 0.076(6) Uani 1 1 d . . .
O66 O 0.6063(8) 0.5601(5) 0.5334(5) 0.058(4) Uani 1 1 d . . .
O67 O 0.5972(9) 0.4882(5) 0.5362(6) 0.074(6) Uani 1 1 d . . .
O68 O 0.7041(7) 0.5566(5) 0.5212(4) 0.053(4) Uani 1 1 d . . .
O69 O 0.7816(8) 0.5915(5) 0.5231(5) 0.060(4) Uani 1 1 d . . .
O70 O 0.9195(8) 0.6251(6) 0.5409(6) 0.071(5) Uani 1 1 d . . .
O71 O 0.8740(8) 0.5620(4) 0.5257(7) 0.075(6) Uani 1 1 d . . .
O72 O 0.7851(9) 0.5258(5) 0.5244(7) 0.080(7) Uani 1 1 d . . .
O73 O 0.6957(8) 0.4840(5) 0.5208(6) 0.067(5) Uani 1 1 d . . .
O74 O 0.7534(10) 0.4247(6) 0.5420(7) 0.082(6) Uani 1 1 d . . .
O75 O 0.8316(8) 0.4709(5) 0.5415(6) 0.070(5) Uani 1 1 d . . .
O76 O 0.9259(7) 0.4994(5) 0.5403(7) 0.076(6) Uani 1 1 d . . .
O77 O 0.8503(7) 0.5277(5) 0.5796(5) 0.058(4) Uani 1 1 d . U .
O78 O 0.7479(8) 0.4869(4) 0.5788(6) 0.070(5) Uani 1 1 d . . .
O79 O 0.6645(8) 0.5202(5) 0.5774(5) 0.065(5) Uani 1 1 d . . .
O80 O 0.7537(7) 0.5582(4) 0.5776(6) 0.060(5) Uani 1 1 d . . .
O81 O 0.8466(7) 0.5961(5) 0.5799(6) 0.070(6) Uani 1 1 d . . .
O82 O 0.7882(7) 0.6616(5) 0.6041(6) 0.068(5) Uani 1 1 d . . .
O83 O 0.6968(8) 0.6249(5) 0.6020(6) 0.067(5) Uani 1 1 d . U .
O84 O 0.6107(9) 0.5840(7) 0.6032(8) 0.090(7) Uani 1 1 d . . .
O85 O 0.5637(7) 0.6402(4) 0.5789(5) 0.057(4) Uani 1 1 d . . .
O86 O 0.6517(6) 0.6767(5) 0.5803(4) 0.052(4) Uani 1 1 d . . .
O87 O 0.7400(7) 0.7173(5) 0.5831(5) 0.057(4) Uani 1 1 d . U .
O88 O 0.7093(8) 0.7581(5) 0.5163(5) 0.059(5) Uani 1 1 d . . .
O89 O 0.6194(7) 0.7184(5) 0.5143(5) 0.058(5) Uani 1 1 d . . .
O90 O 0.5256(8) 0.6815(5) 0.5166(5) 0.063(5) Uani 1 1 d . . .
O91 O 0.5345(7) 0.7412(5) 0.4829(6) 0.068(6) Uani 1 1 d . . .
O92 O 0.6340(7) 0.7832(4) 0.4856(4) 0.050(4) Uani 1 1 d . U .
O93 O 0.6568(8) 0.8130(5) 0.5512(6) 0.070(5) Uani 1 1 d . . .
O94 O 0.5751(6) 0.7704(6) 0.5425(6) 0.067(5) Uani 1 1 d . . .
O95 O 0.4787(8) 0.7437(5) 0.5401(6) 0.074(6) Uani 1 1 d . . .
O96 O 0.5572(7) 0.7102(5) 0.5737(5) 0.058(4) Uani 1 1 d . U .
O97 O 0.6564(7) 0.7494(4) 0.5780(5) 0.056(4) Uani 1 1 d . U .
O98 O 0.7000(8) 0.7556(5) 0.6407(5) 0.065(5) Uani 1 1 d . . .
O99 O 0.6178(7) 0.7125(5) 0.6308(5) 0.063(5) Uani 1 1 d . . .
O100 O 0.5245(8) 0.6821(6) 0.6334(6) 0.072(6) Uani 1 1 d . . .
O101 O 0.6108(7) 0.6422(5) 0.6383(5) 0.057(4) Uani 1 1 d . U .
O102 O 0.7137(8) 0.6843(4) 0.6415(5) 0.059(4) Uani 1 1 d . . .
O103 O 0.7901(7) 0.6553(5) 0.6773(6) 0.067(5) Uani 1 1 d . . .
O104 O 0.6995(8) 0.6213(5) 0.6680(6) 0.068(5) Uani 1 1 d . . .
O105 O 0.6127(9) 0.5821(5) 0.6748(5) 0.066(5) Uani 1 1 d . . .
O106 O 0.6882(8) 0.5599(5) 0.6347(6) 0.073(6) Uani 1 1 d . . .
O107 O 0.7866(9) 0.5971(4) 0.6351(6) 0.076(6) Uani 1 1 d . . .
O108 O 0.8693(8) 0.5584(6) 0.6422(6) 0.073(6) Uani 1 1 d . . .
O109 O 0.7775(8) 0.5282(5) 0.6323(6) 0.071(5) Uani 1 1 d . . .
O110 O 0.6935(8) 0.4916(5) 0.6409(5) 0.063(5) Uani 1 1 d . U .
N1 N 0.3473(14) 0.5694(9) 0.3930(9) 0.107(4) Uani 1 1 d . . .
H1 H 0.3571 0.5505 0.3873 0.144 Uiso 1 1 calc R . .
N2 N 0.3099(14) 0.5821(9) 0.3742(10) 0.107(4) Uani 1 1 d . . .
N3 N 0.3413(10) 0.7066(7) 0.4471(7) 0.067(5) Uani 1 1 d . . .
H3 H 0.3305 0.7218 0.4615 0.081 Uiso 1 1 calc R . .
N4 N 0.3821(9) 0.7129(6) 0.4266(7) 0.066(4) Uani 1 1 d . . .
N5 N 0.4441(7) 0.8118(5) 0.4089(6) 0.079(8) Uani 1 1 d . . .
N6 N 0.4879(7) 0.8194(5) 0.4278(6) 0.079(8) Uani 1 1 d G . .
H6 H 0.4985 0.8084 0.4456 0.095 Uiso 1 1 calc R . .
C12 C 0.5111(9) 0.8485(7) 0.4120(8) 0.106(5) Uani 1 1 d G . .
C13 C 0.4817(12) 0.8588(7) 0.3834(8) 0.106(4) Uani 1 1 d G . .
C14 C 0.4403(10) 0.8361(7) 0.3815(7) 0.104(5) Uani 1 1 d G . .
N11 N 0.6875(12) 0.7416(9) 0.2661(8) 0.087(4) Uani 1 1 d . . .
H11 H 0.7070 0.7297 0.2790 0.104 Uiso 1 1 calc R . .
N12 N 0.6783(12) 0.7767(9) 0.2697(8) 0.086(4) Uani 1 1 d . . .
N13 N 0.9350(14) 0.5558(8) -0.0218(9) 0.089(9) Uani 1 1 d . . .
N14 N 0.8906(13) 0.5703(8) -0.0268(8) 0.086(10) Uani 1 1 d . . .
H14 H 0.8692 0.5627 -0.0414 0.103 Uiso 1 1 calc R . .
N15 N 0.9400(11) 0.6495(7) 0.0959(7) 0.074(7) Uani 1 1 d . . .
N16 N 0.9728(12) 0.6629(6) 0.0735(9) 0.085(9) Uani 1 1 d . . .
H16 H 0.9910 0.6803 0.0792 0.102 Uiso 1 1 calc R . .
N17 N 0.9341(17) 0.7374(12) 0.1919(12) 0.118(12) Uani 1 1 d . U .
H17 H 0.9624 0.7416 0.1825 0.142 Uiso 1 1 calc R . .
N18 N 0.9049(12) 0.7068(8) 0.1849(9) 0.085(8) Uani 1 1 d . . .
N19 N 0.7846(11) 0.7786(7) 0.2844(7) 0.077(7) Uani 1 1 d . . .
N20 N 0.8110(9) 0.7574(6) 0.3079(7) 0.063(6) Uani 1 1 d . . .
H20 H 0.8054 0.7558 0.3297 0.075 Uiso 1 1 calc R . .
N21 N 0.7493(11) 0.8227(8) 0.3804(8) 0.079(8) Uani 1 1 d . . .
H21 H 0.7209 0.8141 0.3857 0.095 Uiso 1 1 calc R . .
N22 N 0.7667(10) 0.8237(7) 0.3479(8) 0.075(7) Uani 1 1 d . . .
C1 C 0.4066(17) 0.5873(11) 0.4325(12) 0.108(6) Uani 1 1 d . . .
H1A H 0.4130 0.5628 0.4339 0.162 Uiso 1 1 calc GR . .
H1B H 0.3989 0.5961 0.4551 0.162 Uiso 1 1 calc GR . .
H1C H 0.4354 0.5990 0.4237 0.162 Uiso 1 1 calc GR . .
C2 C 0.3692(16) 0.5929(11) 0.4118(10) 0.106(4) Uani 1 1 d . . .
C3 C 0.3416(16) 0.6265(11) 0.4041(11) 0.104(4) Uani 1 1 d . . .
C4 C 0.3057(16) 0.6134(11) 0.3796(10) 0.107(4) Uani 1 1 d . . .
C5 C 0.2680(18) 0.6417(12) 0.3647(13) 0.112(7) Uani 1 1 d . . .
H5A H 0.2410 0.6448 0.3805 0.167 Uiso 1 1 calc R . .
H5B H 0.2554 0.6340 0.3428 0.167 Uiso 1 1 calc R . .
H5C H 0.2849 0.6635 0.3617 0.167 Uiso 1 1 calc R . .
C6 C 0.2747(17) 0.6673(10) 0.4638(13) 0.098(6) Uani 1 1 d . . .
H6A H 0.2577 0.6879 0.4713 0.147 Uiso 1 1 calc R . .
H6B H 0.2839 0.6536 0.4835 0.147 Uiso 1 1 calc R . .
H6C H 0.2532 0.6539 0.4491 0.147 Uiso 1 1 calc R . .
C7 C 0.3211(17) 0.6776(10) 0.4437(13) 0.097(5) Uani 1 1 d . . .
C8 C 0.3510(17) 0.6598(10) 0.4204(13) 0.099(4) Uani 1 1 d . . .
C9 C 0.3878(17) 0.6814(10) 0.4105(13) 0.096(5) Uani 1 1 d . . .
C10 C 0.4288(16) 0.6731(10) 0.3851(12) 0.094(6) Uani 1 1 d . . .
H10A H 0.4364 0.6935 0.3718 0.141 Uiso 1 1 calc GR . .
H10B H 0.4182 0.6548 0.3699 0.141 Uiso 1 1 calc GR . .
H10C H 0.4577 0.6657 0.3975 0.141 Uiso 1 1 calc GR . .
C11 C 0.5564(18) 0.8618(12) 0.4275(14) 0.107(7) Uani 1 1 d . . .
H11A H 0.5483 0.8797 0.4439 0.160 Uiso 1 1 calc GR . .
H11B H 0.5773 0.8712 0.4098 0.160 Uiso 1 1 calc GR . .
H11C H 0.5733 0.8432 0.4391 0.160 Uiso 1 1 calc GR . .
C15 C 0.3990(16) 0.8405(10) 0.3590(13) 0.099(7) Uani 1 1 d . . .
H15A H 0.4070 0.8315 0.3366 0.149 Uiso 1 1 calc R . .
H15B H 0.3912 0.8648 0.3572 0.149 Uiso 1 1 calc R . .
H15C H 0.3710 0.8282 0.3681 0.149 Uiso 1 1 calc R . .
C16 C 0.4728(19) 0.9382(11) 0.4092(15) 0.111(7) Uani 1 1 d . . .
H16A H 0.4413 0.9289 0.4160 0.167 Uiso 1 1 calc R . .
H16B H 0.4710 0.9632 0.4085 0.167 Uiso 1 1 calc R . .
H16C H 0.4976 0.9313 0.4256 0.167 Uiso 1 1 calc R . .
C19 C 0.5025(13) 0.8870(6) 0.3304(9) 0.113(5) Uani 1 1 d . . .
C18 C 0.4886(14) 0.8892(6) 0.3657(8) 0.110(4) Uani 1 1 d G . .
C17 C 0.4861(13) 0.9250(7) 0.3748(7) 0.111(5) Uani 1 1 d G . .
N8 N 0.4984(12) 0.9448(5) 0.3451(8) 0.113(5) Uani 1 1 d G . .
N7 N 0.5085(12) 0.9214(7) 0.3177(7) 0.114(5) Uani 1 1 d G . .
H7 H 0.5169 0.9270 0.2970 0.137 Uiso 1 1 calc R . .
C20 C 0.510(2) 0.8556(13) 0.3027(15) 0.118(7) Uani 1 1 d . . .
H20A H 0.5340 0.8393 0.3115 0.177 Uiso 1 1 calc GR . .
H20B H 0.5219 0.8650 0.2813 0.177 Uiso 1 1 calc GR . .
H20C H 0.4792 0.8439 0.2990 0.177 Uiso 1 1 calc GR . .
C21 C 0.522(2) 0.7605(16) 0.2119(13) 0.127(17) Uani 1 1 d . . .
H21A H 0.5182 0.7379 0.2220 0.191 Uiso 1 1 calc R . .
H21B H 0.4922 0.7675 0.2008 0.191 Uiso 1 1 calc R . .
H21C H 0.5306 0.7770 0.2296 0.191 Uiso 1 1 calc R . .
C23 C 0.6131(10) 0.7543(9) 0.1902(5) 0.092(3) Uani 1 1 d . . .
C24 C 0.6333(7) 0.7517(9) 0.1564(7) 0.093(4) Uani 1 1 d G . .
N10 N 0.5939(9) 0.7551(8) 0.1324(5) 0.092(4) Uani 1 1 d G . .
N9 N 0.5494(7) 0.7599(8) 0.1513(6) 0.095(4) Uani 1 1 d G . .
H9 H 0.5203 0.7626 0.1427 0.114 Uiso 1 1 calc R . .
C22 C 0.5613(9) 0.7594(9) 0.1870(5) 0.094(4) Uani 1 1 d G . .
C25 C 0.6813(16) 0.7493(14) 0.1510(9) 0.100(12) Uani 1 1 d . . .
H25A H 0.6975 0.7694 0.1604 0.151 Uiso 1 1 calc R . .
H25B H 0.6876 0.7480 0.1267 0.151 Uiso 1 1 calc R . .
H25C H 0.6939 0.7288 0.1621 0.151 Uiso 1 1 calc R . .
C26 C 0.6727(16) 0.6911(8) 0.2287(11) 0.093(6) Uani 1 1 d D . .
H26A H 0.7074 0.6883 0.2242 0.140 Uiso 1 1 calc GR . .
H26B H 0.6543 0.6860 0.2081 0.140 Uiso 1 1 calc GR . .
H26C H 0.6629 0.6754 0.2468 0.140 Uiso 1 1 calc GR . .
C27 C 0.6622(16) 0.7289(8) 0.2401(10) 0.088(4) Uani 1 1 d D . .
C28 C 0.6390(15) 0.7516(11) 0.2235(10) 0.089(3) Uani 1 1 d . . .
C29 C 0.6471(15) 0.7852(11) 0.2422(10) 0.087(4) Uani 1 1 d . . .
C30 C 0.6278(15) 0.8221(11) 0.2387(10) 0.086(6) Uani 1 1 d . . .
H30A H 0.6452 0.8370 0.2544 0.129 Uiso 1 1 calc GR . .
H30B H 0.5931 0.8225 0.2439 0.129 Uiso 1 1 calc GR . .
H30C H 0.6330 0.8301 0.2155 0.129 Uiso 1 1 calc GR . .
C31 C 1.0103(12) 0.5640(9) 0.0123(11) 0.079(6) Uani 1 1 d . . .
H31A H 1.0192 0.5415 0.0033 0.119 Uiso 1 1 calc GR . .
H31B H 1.0143 0.5640 0.0369 0.119 Uiso 1 1 calc GR . .
H31C H 1.0313 0.5814 0.0023 0.119 Uiso 1 1 calc GR . .
C32 C 0.9584(12) 0.5715(9) 0.0036(11) 0.077(4) Uani 1 1 d . . .
C33 C 0.9287(13) 0.5992(9) 0.0152(10) 0.075(3) Uani 1 1 d . . .
C34 C 0.8835(12) 0.5974(8) -0.0066(10) 0.073(4) Uani 1 1 d . . .
C35 C 0.8378(12) 0.6182(8) -0.0048(11) 0.075(5) Uani 1 1 d . . .
H35A H 0.8432 0.6403 -0.0157 0.113 Uiso 1 1 calc GR . .
H35B H 0.8289 0.6217 0.0189 0.113 Uiso 1 1 calc GR . .
H35C H 0.8116 0.6061 -0.0165 0.113 Uiso 1 1 calc GR . .
C36 C 0.8762(13) 0.6051(10) 0.0900(12) 0.085(6) Uani 1 1 d . . .
H36A H 0.8861 0.5942 0.1112 0.127 Uiso 1 1 calc GR . .
H36B H 0.8655 0.5877 0.0740 0.127 Uiso 1 1 calc GR . .
H36C H 0.8495 0.6210 0.0945 0.127 Uiso 1 1 calc GR . .
C37 C 0.9159(12) 0.6233(9) 0.0762(11) 0.078(4) Uani 1 1 d . . .
C38 C 0.9374(12) 0.6249(9) 0.0397(11) 0.077(3) Uani 1 1 d . . .
C39 C 0.9763(12) 0.6492(9) 0.0436(11) 0.077(4) Uani 1 1 d . . .
C40 C 1.0074(14) 0.6606(10) 0.0147(11) 0.083(6) Uani 1 1 d . . .
H40A H 1.0214 0.6830 0.0199 0.125 Uiso 1 1 calc GR . .
H40B H 0.9876 0.6622 -0.0058 0.125 Uiso 1 1 calc GR . .
H40C H 1.0335 0.6441 0.0111 0.125 Uiso 1 1 calc GR . .
C41 C 0.8251(16) 0.6883(11) 0.2082(11) 0.092(6) Uani 1 1 d . . .
H41A H 0.8155 0.6826 0.1850 0.138 Uiso 1 1 calc GR . .
H41B H 0.7990 0.7011 0.2192 0.138 Uiso 1 1 calc GR . .
H41C H 0.8312 0.6673 0.2209 0.138 Uiso 1 1 calc GR . .
C42 C 0.8693(17) 0.7090(11) 0.2075(12) 0.095(5) Uani 1 1 d . . .
C43 C 0.8767(17) 0.7388(11) 0.2289(12) 0.096(4) Uani 1 1 d . . .
C44 C 0.9130(16) 0.7578(10) 0.2140(12) 0.098(5) Uani 1 1 d D . .
C45 C 0.9394(17) 0.7919(10) 0.2251(13) 0.105(7) Uani 1 1 d D . .
H45A H 0.9701 0.7863 0.2363 0.158 Uiso 1 1 calc GR . .
H45B H 0.9186 0.8045 0.2408 0.158 Uiso 1 1 calc GR . .
H45C H 0.9458 0.8059 0.2051 0.158 Uiso 1 1 calc GR . .
C46 C 0.7801(17) 0.7922(12) 0.2242(12) 0.100(6) Uani 1 1 d . . .
H46A H 0.7475 0.8004 0.2300 0.149 Uiso 1 1 calc GR . .
H46B H 0.7780 0.7764 0.2051 0.149 Uiso 1 1 calc GR . .
H46C H 0.8006 0.8116 0.2179 0.149 Uiso 1 1 calc GR . .
C47 C 0.8022(17) 0.7739(11) 0.2548(12) 0.095(5) Uani 1 1 d . . .
C48 C 0.8410(16) 0.7479(11) 0.2549(12) 0.095(4) Uani 1 1 d . . .
C49 C 0.8479(16) 0.7394(12) 0.2897(12) 0.094(5) Uani 1 1 d . . .
C50 C 0.8765(16) 0.7160(11) 0.3046(12) 0.092(6) Uani 1 1 d . . .
H50A H 0.9091 0.7171 0.2948 0.138 Uiso 1 1 calc GR . .
H50B H 0.8629 0.6932 0.3010 0.138 Uiso 1 1 calc GR . .
H50C H 0.8783 0.7207 0.3290 0.138 Uiso 1 1 calc GR . .
C51 C 0.8466(14) 0.8420(10) 0.3223(11) 0.087(6) Uani 1 1 d . . .
H51A H 0.8704 0.8235 0.3229 0.131 Uiso 1 1 calc GR . .
H51B H 0.8634 0.8640 0.3227 0.131 Uiso 1 1 calc GR . .
H51C H 0.8272 0.8402 0.3016 0.131 Uiso 1 1 calc GR . .
C52 C 0.8137(14) 0.8393(9) 0.3528(11) 0.082(4) Uani 1 1 d . . .
C53 C 0.8223(13) 0.8471(9) 0.3862(11) 0.081(3) Uani 1 1 d . . .
C54 C 0.7807(13) 0.8365(9) 0.4044(11) 0.080(4) Uani 1 1 d . . .
C55 C 0.7689(14) 0.8413(10) 0.4438(10) 0.080(6) Uani 1 1 d . . .
H55A H 0.7357 0.8498 0.4464 0.120 Uiso 1 1 calc GR . .
H55B H 0.7917 0.8577 0.4536 0.120 Uiso 1 1 calc GR . .
H55C H 0.7721 0.8193 0.4554 0.120 Uiso 1 1 calc GR . .
C56 C 0.9011(16) 0.8163(7) 0.4468(11) 0.097(6) Uani 1 1 d D . .
H56A H 0.9182 0.8001 0.4323 0.146 Uiso 1 1 calc R . .
H56B H 0.8688 0.8073 0.4523 0.146 Uiso 1 1 calc R . .
H56C H 0.9195 0.8197 0.4677 0.146 Uiso 1 1 calc R . .
C59 C 0.8745(9) 0.8995(5) 0.3956(6) 0.083(3) Uani 1 1 d . . .
N23 N 0.9140(8) 0.9090(4) 0.4179(7) 0.085(4) Uani 1 1 d G . .
N24 N 0.9271(8) 0.8794(5) 0.4377(6) 0.088(4) Uani 1 1 d G . .
H24 H 0.9500 0.8784 0.4531 0.106 Uiso 1 1 calc R . .
C57 C 0.8957(10) 0.8515(4) 0.4277(7) 0.088(3) Uani 1 1 d DG . .
C58 C 0.8632(9) 0.8640(6) 0.4017(7) 0.084(3) Uani 1 1 d G . .
C60 C 0.8530(13) 0.9250(9) 0.3723(10) 0.079(5) Uani 1 1 d . . .
H60A H 0.8548 0.9477 0.3825 0.118 Uiso 1 1 calc GR . .
H60B H 0.8190 0.9191 0.3680 0.118 Uiso 1 1 calc GR . .
H60C H 0.8710 0.9249 0.3509 0.118 Uiso 1 1 calc GR . .

loop_
_atom_site_aniso_label
_atom_site_aniso_U_11
_atom_site_aniso_U_22
_atom_site_aniso_U_33
_atom_site_aniso_U_23
_atom_site_aniso_U_13
_atom_site_aniso_U_12
W1 0.0601(7) 0.0619(6) 0.0703(8) -0.0011(5) 0.0027(6) 0.0011(5)
W2 0.0620(7) 0.0621(6) 0.0729(8) -0.0041(5) 0.0016(6) -0.0004(5)
W3 0.0616(7) 0.0642(6) 0.0710(8) -0.0031(5) -0.0013(6) -0.0004(5)
W4 0.0621(7) 0.0628(6) 0.0682(8) -0.0001(5) 0.0023(6) 0.0010(5)
W5 0.0599(7) 0.0597(6) 0.0670(7) 0.0019(5) -0.0007(6) 0.0012(5)
W6 0.0601(7) 0.0637(6) 0.0722(8) -0.0005(5) -0.0035(6) 0.0019(5)
W7 0.0579(7) 0.0623(6) 0.0730(8) -0.0022(5) 0.0002(6) -0.0007(5)
W8 0.0578(7) 0.0604(6) 0.0687(8) 0.0009(5) 0.0012(6) 0.0002(5)
W9 0.0561(7) 0.0597(6) 0.0711(8) 0.0007(5) 0.0000(6) 0.0002(5)
W10 0.0580(7) 0.0565(6) 0.0754(8) -0.0018(5) 0.0028(6) -0.0026(5)
W11 0.0615(7) 0.0563(6) 0.0763(8) -0.0012(5) 0.0012(6) 0.0013(5)
W12 0.0589(7) 0.0585(6) 0.0750(8) 0.0008(5) 0.0021(6) 0.0036(5)
W13 0.0595(7) 0.0580(6) 0.0767(8) 0.0008(5) 0.0002(6) 0.0041(5)
W14 0.0653(7) 0.0552(6) 0.0765(8) 0.0002(5) 0.0021(6) 0.0007(5)
W15 0.0590(7) 0.0573(6) 0.0774(8) -0.0007(5) 0.0041(6) -0.0032(5)
W16 0.0568(7) 0.0589(6) 0.0698(8) -0.0001(5) -0.0004(6) 0.0004(5)
W17 0.0537(6) 0.0569(6) 0.0691(7) 0.0008(5) -0.0019(5) -0.0018(4)
W18 0.0555(7) 0.0578(6) 0.0724(8) -0.0005(5) 0.0015(6) -0.0026(4)
W19 0.0557(7) 0.0610(6) 0.0707(8) -0.0009(5) 0.0001(5) -0.0010(5)
W20 0.0562(7) 0.0566(6) 0.0688(7) 0.0003(5) -0.0009(5) -0.0006(5)
W21 0.0579(7) 0.0577(6) 0.0681(7) 0.0024(5) -0.0009(6) 0.0005(4)
W22 0.0538(6) 0.0600(6) 0.0705(8) 0.0006(5) -0.0024(6) 0.0011(4)
W23 0.0548(7) 0.0608(6) 0.0712(8) -0.0020(5) 0.0012(6) 0.0012(5)
W24 0.0589(7) 0.0572(6) 0.0657(7) -0.0007(5) 0.0009(6) 0.0006(4)
W25 0.0582(7) 0.0570(6) 0.0689(7) -0.0018(5) -0.0003(6) -0.0001(4)
W26 0.0572(7) 0.0592(6) 0.0732(8) -0.0012(5) 0.0042(6) -0.0011(5)
W27 0.0610(7) 0.0611(6) 0.0707(8) 0.0023(5) 0.0029(6) -0.0020(5)
W28 0.0598(7) 0.0588(6) 0.0672(7) 0.0009(5) -0.0016(6) -0.0005(5)
W29 0.0634(7) 0.0617(6) 0.0703(8) 0.0022(5) -0.0020(6) 0.0016(5)
W30 0.0672(7) 0.0571(6) 0.0738(8) 0.0024(5) 0.0028(6) -0.0008(5)
Co1 0.058(2) 0.0600(19) 0.078(3) -0.0052(18) 0.003(2) -0.0059(16)
Co2 0.059(2) 0.0596(19) 0.068(2) -0.0011(16) 0.0017(19) 0.0014(15)
Co3 0.075(3) 0.063(2) 0.078(3) 0.0034(19) -0.001(2) -0.0002(18)
Co4 0.078(3) 0.071(2) 0.076(3) 0.000(2) 0.003(2) 0.004(2)
K1 0.027(2) 0.028(2) 0.029(2) -0.0006(19) 0.000(2) 0.0014(18)
K1A 0.026(2) 0.0280(18) 0.029(2) -0.0005(16) 0.0008(18) 0.0018(15)
P1 0.056(4) 0.058(4) 0.072(5) -0.002(3) 0.002(4) -0.001(3)
P2 0.049(4) 0.050(3) 0.080(5) 0.000(3) 0.009(4) 0.003(3)
P3 0.055(4) 0.053(3) 0.080(5) 0.003(3) -0.002(4) 0.002(3)
P4 0.052(4) 0.058(3) 0.057(4) -0.003(3) 0.007(3) -0.003(3)
P5 0.058(4) 0.054(3) 0.067(5) -0.001(3) 0.001(3) 0.004(3)
O1 0.079(14) 0.065(11) 0.052(11) 0.018(8) -0.010(10) 0.004(9)
O1W 0.027(2) 0.0287(19) 0.029(2) -0.0006(17) 0.0002(19) 0.0016(17)
O1WA 0.027(2) 0.0286(19) 0.029(2) -0.0006(17) 0.0005(18) 0.0019(16)
O2 0.087(14) 0.050(9) 0.066(12) -0.012(8) 0.005(11) -0.020(9)
O2W 0.073(16) 0.075(15) 0.21(3) -0.047(19) 0.04(2) -0.009(12)
O3 0.094(16) 0.082(13) 0.057(12) -0.001(10) 0.019(12) -0.014(11)
O3W 0.064(14) 0.118(19) 0.087(17) -0.003(14) 0.019(12) -0.001(12)
O4 0.068(13) 0.064(11) 0.080(14) 0.016(10) -0.008(11) 0.011(9)
O4W 0.078(18) 0.16(3) 0.078(17) -0.014(16) 0.014(14) -0.033(18)
O5 0.064(12) 0.060(10) 0.068(12) -0.011(9) -0.025(10) 0.022(8)
O6 0.092(17) 0.084(14) 0.082(16) 0.026(12) 0.008(13) 0.017(12)
O6W 0.105(19) 0.095(16) 0.058(13) -0.006(11) -0.018(13) 0.016(13)
O7 0.053(11) 0.052(9) 0.096(15) -0.022(9) 0.013(10) -0.007(8)
O8 0.073(13) 0.059(10) 0.053(11) 0.008(8) 0.014(9) 0.013(8)
O9 0.068(12) 0.052(9) 0.070(13) -0.001(8) -0.004(10) -0.001(8)
O9W 0.12(2) 0.094(16) 0.069(15) -0.002(12) -0.020(15) 0.012(15)
O10 0.056(6) 0.058(5) 0.053(6) -0.006(4) 0.004(4) -0.004(4)
O10W 0.12(2) 0.12(2) 0.11(2) 0.036(18) 0.012(19) 0.015(18)
O11 0.067(13) 0.102(15) 0.037(10) 0.010(9) 0.017(9) 0.016(10)
O11W 0.073(15) 0.076(13) 0.11(2) -0.006(13) 0.005(14) 0.018(11)
O12 0.070(13) 0.083(13) 0.042(10) -0.006(9) 0.011(9) -0.011(9)
O12W 0.092(17) 0.070(13) 0.100(18) 0.003(12) -0.026(14) 0.015(11)
O13 0.060(6) 0.057(5) 0.048(6) 0.006(4) -0.001(4) 0.000(4)
O13W 0.070(16) 0.16(3) 0.10(2) -0.019(18) -0.037(15) 0.042(16)
O14 0.049(12) 0.084(14) 0.13(2) -0.039(13) 0.025(13) -0.020(10)
O15 0.081(14) 0.056(10) 0.073(13) 0.010(9) -0.018(11) -0.024(9)
O16 0.046(11) 0.095(15) 0.077(14) -0.015(11) 0.013(10) -0.009(9)
O17 0.060(11) 0.051(9) 0.058(11) -0.010(8) 0.006(9) 0.011(7)
O18 0.065(12) 0.070(11) 0.047(10) 0.010(8) 0.010(9) 0.019(9)
O19 0.060(11) 0.073(11) 0.040(9) 0.006(8) -0.018(8) -0.012(8)
O20 0.042(10) 0.073(11) 0.073(13) -0.012(9) -0.009(9) 0.004(8)
O21 0.084(15) 0.085(13) 0.049(11) -0.013(9) -0.003(10) 0.021(11)
O22 0.063(11) 0.056(9) 0.057(11) 0.017(8) -0.017(9) -0.005(8)
O23 0.052(11) 0.044(9) 0.13(2) 0.003(10) -0.008(12) -0.003(7)
O24 0.065(6) 0.066(6) 0.068(6) 0.003(4) -0.009(5) -0.001(4)
O25 0.092(15) 0.072(12) 0.044(11) 0.004(8) -0.030(10) 0.003(10)
O26 0.059(11) 0.060(10) 0.065(12) 0.011(8) -0.007(9) -0.012(8)
O27 0.048(10) 0.077(12) 0.063(12) -0.018(9) 0.015(9) -0.010(8)
O28 0.077(14) 0.086(14) 0.067(14) -0.001(10) 0.010(11) 0.007(11)
O29 0.084(15) 0.073(12) 0.075(14) 0.004(10) 0.013(12) 0.015(11)
O30 0.072(13) 0.064(11) 0.070(13) 0.013(9) 0.004(11) 0.017(9)
O31 0.053(11) 0.070(11) 0.073(13) -0.006(9) -0.018(10) -0.016(8)
O32 0.059(11) 0.052(9) 0.065(12) -0.005(8) -0.007(9) 0.000(8)
O33 0.047(10) 0.052(9) 0.093(15) -0.002(9) 0.004(10) 0.003(7)
O34 0.048(10) 0.071(11) 0.086(15) -0.026(10) 0.006(10) -0.006(8)
O35 0.039(10) 0.061(10) 0.102(16) -0.001(10) 0.004(10) 0.000(7)
O36 0.042(9) 0.052(8) 0.058(11) 0.007(7) 0.009(8) 0.005(7)
O37 0.062(11) 0.043(8) 0.075(12) 0.004(8) -0.045(10) 0.004(7)
O38 0.058(11) 0.053(9) 0.077(13) 0.001(8) -0.013(10) 0.010(8)
O39 0.053(11) 0.065(11) 0.106(17) 0.001(11) 0.008(11) -0.006(9)
O40 0.079(14) 0.065(11) 0.079(15) 0.009(10) 0.008(11) 0.012(10)
O41 0.048(5) 0.048(5) 0.040(5) 0.004(4) 0.000(4) 0.000(4)
O42 0.050(10) 0.063(10) 0.051(10) -0.017(8) 0.007(8) 0.006(8)
O43 0.063(6) 0.064(6) 0.057(6) -0.006(4) -0.006(4) -0.002(4)
O44 0.062(6) 0.062(6) 0.056(6) 0.001(4) -0.001(4) 0.003(4)
O45 0.058(11) 0.047(9) 0.087(14) -0.004(9) 0.007(10) 0.002(7)
O46 0.055(6) 0.060(5) 0.049(6) -0.002(4) 0.006(4) 0.000(4)
O47 0.057(6) 0.060(6) 0.055(6) 0.001(4) -0.004(4) 0.001(4)
O48 0.056(6) 0.060(6) 0.059(6) 0.000(4) 0.008(4) 0.001(4)
O49 0.042(10) 0.069(11) 0.105(17) -0.032(11) -0.029(11) 0.004(8)
O50 0.041(9) 0.065(10) 0.070(12) 0.000(9) -0.021(9) -0.004(7)
O51 0.052(11) 0.072(12) 0.097(16) 0.026(11) -0.027(11) -0.004(9)
O52 0.050(5) 0.050(5) 0.049(5) 0.005(4) 0.002(4) 0.005(4)
O53 0.055(10) 0.073(10) 0.031(8) -0.005(7) 0.012(8) 0.002(8)
O54 0.072(13) 0.058(10) 0.064(12) 0.006(8) 0.018(10) -0.003(8)
O55 0.055(12) 0.067(11) 0.073(13) 0.005(9) 0.009(9) -0.001(9)
O56 0.044(10) 0.076(11) 0.049(10) -0.008(8) -0.001(8) 0.004(8)
O57 0.041(10) 0.050(9) 0.111(17) 0.001(9) -0.014(10) 0.008(7)
O58 0.079(15) 0.062(11) 0.080(15) 0.013(9) -0.015(11) -0.001(10)
O59 0.050(6) 0.054(5) 0.050(6) 0.000(4) -0.003(4) -0.001(4)
O60 0.080(14) 0.045(9) 0.073(13) 0.008(8) -0.030(11) 0.000(8)
O61 0.073(13) 0.063(11) 0.082(15) -0.001(10) 0.018(11) -0.006(9)
O62 0.065(13) 0.064(11) 0.092(16) 0.006(10) -0.013(11) -0.022(9)
O63 0.055(6) 0.059(5) 0.056(6) -0.003(4) 0.004(4) 0.000(4)
O64 0.039(10) 0.060(10) 0.102(16) -0.014(10) 0.001(10) -0.007(7)
O65 0.082(14) 0.035(8) 0.110(17) -0.001(9) 0.034(13) 0.023(8)
O66 0.069(12) 0.059(10) 0.046(10) -0.001(7) -0.004(9) 0.010(8)
O67 0.073(13) 0.061(11) 0.087(15) 0.019(10) -0.014(12) -0.016(9)
O68 0.058(11) 0.074(11) 0.027(8) -0.003(7) 0.002(7) 0.007(8)
O69 0.061(12) 0.069(11) 0.049(10) -0.007(8) 0.001(9) -0.007(9)
O70 0.072(13) 0.073(12) 0.067(13) 0.015(10) 0.010(11) 0.001(10)
O71 0.069(12) 0.024(7) 0.132(19) -0.015(9) 0.011(12) 0.007(7)
O72 0.069(14) 0.049(10) 0.122(19) -0.028(11) 0.000(12) 0.021(9)
O73 0.059(12) 0.043(9) 0.101(16) -0.005(9) -0.015(11) 0.005(8)
O74 0.099(17) 0.065(12) 0.083(16) 0.006(11) 0.003(13) -0.003(11)
O75 0.073(13) 0.059(10) 0.077(14) 0.004(9) -0.020(11) -0.008(9)
O76 0.049(11) 0.052(10) 0.13(2) -0.017(11) 0.001(12) 0.007(8)
O77 0.060(6) 0.060(5) 0.052(6) 0.002(4) -0.003(4) -0.002(4)
O78 0.067(12) 0.043(8) 0.101(16) 0.002(9) 0.010(11) -0.009(8)
O79 0.085(14) 0.065(10) 0.047(11) 0.004(8) 0.015(10) -0.003(9)
O80 0.063(11) 0.037(8) 0.080(13) -0.003(8) 0.008(10) 0.000(7)
O81 0.056(11) 0.055(10) 0.100(16) 0.035(10) -0.009(11) -0.005(8)
O82 0.055(11) 0.055(10) 0.095(16) 0.013(9) -0.014(11) -0.008(8)
O83 0.066(6) 0.070(6) 0.064(6) 0.000(4) -0.004(5) -0.005(4)
O84 0.066(14) 0.081(14) 0.12(2) 0.013(13) 0.017(14) -0.007(11)
O85 0.070(12) 0.042(8) 0.059(11) -0.019(7) 0.009(9) 0.002(7)
O86 0.045(9) 0.074(11) 0.038(9) 0.007(7) -0.003(7) -0.005(7)
O87 0.056(6) 0.057(5) 0.059(6) 0.001(4) 0.012(4) 0.000(4)
O88 0.070(13) 0.061(10) 0.047(10) -0.008(7) 0.013(9) 0.008(9)
O89 0.051(11) 0.058(10) 0.065(12) 0.003(8) -0.022(9) -0.007(8)
O90 0.064(12) 0.054(9) 0.071(13) -0.004(8) -0.026(10) 0.009(8)
O91 0.032(9) 0.071(11) 0.102(17) 0.001(10) -0.013(9) 0.004(8)
O92 0.054(6) 0.054(5) 0.044(5) -0.001(4) 0.001(4) 0.003(4)
O93 0.075(13) 0.048(9) 0.085(15) 0.000(9) -0.016(11) -0.005(8)
O94 0.031(9) 0.093(14) 0.076(14) -0.006(10) -0.001(9) 0.001(8)
O95 0.073(14) 0.065(11) 0.085(15) 0.008(10) 0.013(12) 0.000(9)
O96 0.061(6) 0.060(5) 0.052(6) 0.001(4) 0.000(4) -0.003(4)
O97 0.053(6) 0.054(5) 0.062(6) 0.000(4) -0.002(4) -0.001(4)
O98 0.081(14) 0.067(11) 0.046(10) -0.018(8) 0.019(10) -0.017(9)
O99 0.061(12) 0.064(10) 0.064(12) -0.023(9) -0.021(10) 0.000(8)
O100 0.060(12) 0.082(13) 0.074(14) 0.021(10) 0.007(10) 0.011(10)
O101 0.062(6) 0.058(5) 0.051(6) -0.003(4) 0.000(4) -0.001(4)
O102 0.069(12) 0.046(8) 0.061(11) 0.006(7) 0.003(9) 0.011(8)
O103 0.054(11) 0.070(11) 0.077(14) -0.010(9) -0.009(10) -0.015(8)
O104 0.066(12) 0.069(11) 0.068(13) 0.010(9) -0.018(10) -0.022(9)
O105 0.090(15) 0.065(11) 0.043(10) 0.006(8) -0.026(10) 0.006(10)
O106 0.076(13) 0.058(10) 0.086(15) -0.028(10) -0.003(11) 0.025(9)
O107 0.087(15) 0.036(8) 0.104(16) 0.001(9) 0.042(13) 0.020(8)
O108 0.064(13) 0.079(13) 0.075(14) 0.013(10) 0.016(11) 0.011(10)
O109 0.058(12) 0.064(11) 0.092(16) -0.010(10) 0.016(11) -0.006(9)
O110 0.074(9) 0.065(8) 0.052(8) -0.003(6) -0.009(7) 0.000(7)
N1 0.109(10) 0.079(7) 0.132(11) -0.008(8) -0.008(9) -0.009(7)
N2 0.110(10) 0.080(7) 0.133(11) -0.009(8) -0.010(9) -0.009(7)
N3 0.064(11) 0.066(10) 0.071(12) -0.005(8) 0.014(9) -0.001(8)
N4 0.062(10) 0.065(10) 0.071(12) -0.006(8) 0.015(9) -0.002(8)
N5 0.055(15) 0.088(17) 0.10(2) -0.022(15) -0.011(14) -0.012(12)
N6 0.069(17) 0.064(14) 0.10(2) -0.006(14) -0.016(16) 0.023(12)
C12 0.101(10) 0.084(9) 0.133(12) 0.016(9) -0.013(10) -0.020(8)
C13 0.101(9) 0.084(8) 0.134(11) 0.017(8) -0.015(9) -0.021(7)
C14 0.098(10) 0.081(8) 0.131(12) 0.016(9) -0.017(9) -0.019(8)
N11 0.088(8) 0.103(8) 0.069(8) 0.009(7) -0.008(7) -0.005(7)
N12 0.086(8) 0.102(8) 0.068(8) 0.008(7) -0.007(7) -0.004(7)
N13 0.09(2) 0.072(16) 0.11(2) 0.009(15) -0.016(18) 0.029(15)
N14 0.10(2) 0.079(17) 0.082(19) -0.029(14) 0.032(17) -0.050(17)
N15 0.088(19) 0.065(14) 0.069(16) -0.017(12) 0.015(15) -0.008(13)
N16 0.086(19) 0.046(11) 0.12(3) -0.007(14) 0.017(18) 0.002(11)
N17 0.118(13) 0.119(13) 0.118(13) -0.002(5) 0.001(5) -0.002(5)
N18 0.08(2) 0.081(17) 0.09(2) -0.010(15) 0.032(17) -0.002(14)
N19 0.085(19) 0.080(16) 0.066(17) -0.001(13) 0.012(15) 0.000(13)
N20 0.056(14) 0.076(14) 0.056(14) -0.005(11) -0.002(11) 0.011(11)
N21 0.073(18) 0.092(18) 0.072(18) 0.001(14) 0.030(15) -0.026(14)
N22 0.056(15) 0.078(15) 0.09(2) -0.005(14) 0.020(14) -0.009(11)
C1 0.110(13) 0.080(11) 0.134(14) -0.011(11) -0.012(12) -0.009(11)
C2 0.108(10) 0.079(7) 0.131(11) -0.007(7) -0.008(8) -0.010(7)
C3 0.105(9) 0.079(7) 0.127(11) -0.007(7) -0.007(8) -0.009(6)
C4 0.108(10) 0.081(7) 0.132(11) -0.007(7) -0.009(8) -0.009(7)
C5 0.112(13) 0.087(11) 0.136(14) -0.002(11) -0.012(12) -0.004(11)
C6 0.100(13) 0.072(11) 0.122(14) 0.001(11) 0.007(12) -0.013(11)
C7 0.098(10) 0.073(8) 0.120(11) -0.005(8) -0.001(9) -0.012(7)
C8 0.100(9) 0.075(7) 0.121(11) -0.006(7) -0.004(8) -0.009(6)
C9 0.098(10) 0.073(8) 0.118(11) -0.008(8) -0.004(9) -0.010(7)
C10 0.096(13) 0.070(11) 0.116(14) -0.009(11) -0.006(12) -0.007(11)
C11 0.098(13) 0.090(12) 0.132(15) 0.017(12) -0.009(13) -0.023(11)
C15 0.093(13) 0.077(11) 0.128(15) 0.016(12) -0.024(12) -0.015(11)
C16 0.108(13) 0.082(11) 0.143(15) 0.019(12) -0.020(13) -0.024(11)
C19 0.109(10) 0.092(8) 0.139(11) 0.019(8) -0.013(9) -0.023(7)
C18 0.105(9) 0.087(7) 0.136(11) 0.019(7) -0.014(9) -0.023(7)
C17 0.108(10) 0.087(8) 0.138(11) 0.021(8) -0.015(9) -0.022(7)
N8 0.110(10) 0.089(8) 0.140(12) 0.022(8) -0.014(9) -0.023(8)
N7 0.111(10) 0.092(8) 0.140(12) 0.022(8) -0.012(9) -0.023(8)
C20 0.113(13) 0.099(12) 0.142(15) 0.015(12) -0.011(13) -0.020(11)
C21 0.14(4) 0.15(4) 0.09(3) 0.02(3) 0.01(3) 0.08(3)
C23 0.090(8) 0.107(8) 0.079(7) 0.005(6) -0.001(6) -0.009(7)
C24 0.091(8) 0.109(8) 0.081(8) 0.004(7) -0.001(7) -0.011(7)
N10 0.089(8) 0.108(9) 0.080(8) 0.005(7) 0.001(7) -0.013(7)
N9 0.092(8) 0.109(9) 0.083(8) 0.006(7) 0.002(7) -0.012(7)
C22 0.092(8) 0.109(8) 0.083(8) 0.005(7) 0.001(7) -0.010(7)
C25 0.09(3) 0.17(4) 0.044(18) 0.00(2) -0.006(18) 0.02(2)
C26 0.094(12) 0.104(12) 0.081(11) 0.010(10) -0.007(11) -0.007(11)
C27 0.089(8) 0.104(8) 0.072(7) 0.007(6) -0.007(7) -0.006(7)
C28 0.089(8) 0.105(7) 0.073(7) 0.006(6) -0.005(6) -0.006(6)
C29 0.087(8) 0.103(8) 0.070(7) 0.006(6) -0.007(6) -0.004(7)
C30 0.088(12) 0.101(11) 0.068(11) 0.004(10) -0.014(10) 0.003(10)
C31 0.051(10) 0.078(11) 0.110(13) -0.006(10) -0.019(10) 0.002(9)
C32 0.054(7) 0.071(7) 0.106(10) -0.007(7) -0.014(7) 0.000(6)
C33 0.054(7) 0.069(6) 0.103(9) -0.006(6) -0.013(6) -0.001(5)
C34 0.054(7) 0.064(7) 0.102(10) -0.005(7) -0.014(7) -0.003(6)
C35 0.060(11) 0.066(10) 0.098(13) -0.010(10) -0.006(10) -0.003(9)
C36 0.066(11) 0.081(11) 0.107(13) 0.002(11) -0.013(11) -0.001(10)
C37 0.059(8) 0.073(8) 0.101(10) -0.005(7) -0.008(7) 0.000(6)
C38 0.058(7) 0.072(7) 0.102(9) -0.005(6) -0.009(7) -0.001(5)
C39 0.058(8) 0.072(8) 0.102(10) -0.007(7) -0.007(7) -0.001(6)
C40 0.059(11) 0.084(11) 0.107(13) -0.015(11) 0.001(10) -0.001(10)
C41 0.094(13) 0.095(12) 0.088(13) -0.019(11) 0.018(12) 0.000(11)
C42 0.094(10) 0.097(10) 0.093(10) -0.014(8) 0.014(9) 0.003(8)
C43 0.094(10) 0.098(9) 0.095(10) -0.013(7) 0.014(8) 0.002(7)
C44 0.095(10) 0.099(10) 0.099(10) -0.015(8) 0.015(9) 0.003(8)
C45 0.100(13) 0.105(13) 0.111(14) -0.019(12) 0.015(12) 0.002(11)
C46 0.098(13) 0.102(13) 0.098(13) 0.002(11) 0.020(12) 0.006(11)
C47 0.092(10) 0.099(10) 0.095(10) -0.008(8) 0.015(9) 0.001(8)
C48 0.092(10) 0.098(9) 0.095(10) -0.010(8) 0.014(8) 0.001(7)
C49 0.091(10) 0.097(10) 0.095(10) -0.012(8) 0.013(9) 0.000(8)
C50 0.089(13) 0.093(12) 0.093(13) -0.012(11) 0.013(12) 0.003(11)
C51 0.076(11) 0.086(11) 0.099(12) -0.006(11) -0.004(11) -0.011(10)
C52 0.069(8) 0.081(8) 0.095(9) -0.001(7) -0.005(7) -0.010(7)
C53 0.068(7) 0.081(7) 0.094(8) 0.000(6) -0.006(7) -0.010(6)
C54 0.067(8) 0.081(8) 0.092(9) 0.001(7) -0.006(7) -0.011(7)
C55 0.067(11) 0.085(11) 0.088(12) -0.003(10) -0.007(11) -0.016(10)
C56 0.085(11) 0.093(11) 0.114(12) -0.002(11) -0.005(11) -0.014(10)
C59 0.072(7) 0.081(7) 0.096(8) 0.001(6) -0.006(7) -0.008(6)
N23 0.075(7) 0.083(7) 0.099(9) 0.001(7) -0.008(7) -0.005(6)
N24 0.076(7) 0.085(7) 0.103(9) 0.001(7) -0.007(7) -0.006(6)
C57 0.075(7) 0.085(7) 0.103(8) 0.001(6) -0.007(7) -0.009(6)
C58 0.072(7) 0.082(6) 0.098(8) 0.001(6) -0.007(6) -0.009(5)
C60 0.069(11) 0.079(10) 0.087(12) 0.007(10) -0.009(10) -0.012(9)

loop_
_atom_type_symbol
_atom_type_description
_atom_type_scat_dispersion_real
_atom_type_scat_dispersion_imag
_atom_type_scat_source
C C 0.0033 0.0016 'International Tables Vol C Tables 4.2.6.8 and 6.1.1.4'
H H 0.0000 0.0000 'International Tables Vol C Tables 4.2.6.8 and 6.1.1.4'
Co Co 0.3494 0.9721 'International Tables Vol C Tables 4.2.6.8 and 6.1.1.4'
K K 0.2009 0.2494 'International Tables Vol C Tables 4.2.6.8 and 6.1.1.4'
N N 0.0061 0.0033 'International Tables Vol C Tables 4.2.6.8 and 6.1.1.4'
O O 0.0106 0.0060 'International Tables Vol C Tables 4.2.6.8 and 6.1.1.4'
P P 0.1023 0.0942 'International Tables Vol C Tables 4.2.6.8 and 6.1.1.4'
W W -0.8490 6.8722 'International Tables Vol C Tables 4.2.6.8 and 6.1.1.4'

loop_
_geom_angle_atom_site_label_1
_geom_angle_atom_site_label_2
_geom_angle_atom_site_label_3
_geom_angle
_geom_angle_site_symmetry_1
_geom_angle_site_symmetry_3
O5 W1 O7 94.4(9) . .
O5 W1 O9 170.2(9) . .
O5 W1 O12 91.7(9) . .
O5 W1 O13 96.2(8) . .
O6 W1 O5 98.3(10) . .
O6 W1 O7 96.6(11) . .
O6 W1 O9 91.4(9) . .
O6 W1 O12 166.0(10) . .
O6 W1 O13 101.2(11) . .
O7 W1 O9 84.1(9) . .
O7 W1 O12 72.9(8) . .
O9 W1 O12 78.6(8) . .
O13 W1 O7 157.7(9) . .
O13 W1 O9 82.2(7) . .
O13 W1 O12 87.3(8) . .
O4 W2 O12 83.0(9) . .
O7 W2 O4 83.4(9) . .
O7 W2 O11 155.5(9) . .
O7 W2 O12 73.3(8) . .
O8 W2 O4 90.7(9) . .
O8 W2 O7 97.8(9) . .
O8 W2 O10 100.6(8) . .
O8 W2 O11 103.0(10) . .
O8 W2 O12 169.6(8) . .
O10 W2 O4 168.4(9) . .
O10 W2 O7 97.6(9) . .
O10 W2 O11 91.1(8) . .
O10 W2 O12 86.2(8) . .
O11 W2 O4 83.6(9) . .
O11 W2 O12 84.6(9) . .
O2 W3 O15 72.3(8) . .
O2 W3 O17 82.0(8) . .
O3 W3 O2 100.4(9) . .
O3 W3 O4 97.8(11) . .
O3 W3 O15 168.5(9) . .
O3 W3 O16 97.4(10) . .
O3 W3 O17 91.8(10) . .
O4 W3 O2 94.2(10) . .
O4 W3 O15 91.7(9) . .
O4 W3 O17 170.2(9) . .
O16 W3 O2 156.1(9) . .
O16 W3 O4 99.1(11) . .
O16 W3 O15 87.5(9) . .
O16 W3 O17 81.5(9) . .
O17 W3 O15 78.6(8) . .
O1 W4 O2 98.1(9) . .
O1 W4 O5 91.9(9) . .
O1 W4 O14 103.0(10) . .
O1 W4 O15 169.7(9) . .
O1 W4 O18 100.5(9) . .
O2 W4 O5 85.6(8) . .
O2 W4 O14 156.1(10) . .
O2 W4 O15 73.5(8) . .
O5 W4 O15 81.7(9) . .
O14 W4 O5 82.6(9) . .
O14 W4 O15 84.3(9) . .
O18 W4 O2 96.8(10) . .
O18 W4 O5 166.8(8) . .
O18 W4 O14 90.3(10) . .
O18 W4 O15 86.6(8) . .
O18 W5 O23 80.5(8) . .
O19 W5 O18 90.6(9) . .
O19 W5 O20 99.3(9) . .
O19 W5 O23 169.4(9) . .
O19 W5 O24 98.5(9) . .
O19 W5 O47 98.8(9) . .
O20 W5 O18 83.4(8) . .
O20 W5 O23 74.2(9) . .
O24 W5 O18 81.9(9) . .
O24 W5 O20 156.9(9) . .
O24 W5 O23 85.9(9) . .
O47 W5 O18 170.5(8) . .
O47 W5 O20 95.4(9) . .
O47 W5 O23 90.2(9) . .
O47 W5 O24 96.2(9) . .
O17 W6 O20 96.9(8) . .
O17 W6 O22 91.8(9) . .
O17 W6 O23 85.6(9) . .
O17 W6 O48 165.3(8) . .
O20 W6 O23 71.3(8) . .
O20 W6 O48 83.3(8) . .
O21 W6 O17 101.8(9) . .
O21 W6 O20 98.5(10) . .
O21 W6 O22 104.8(10) . .
O21 W6 O23 168.2(9) . .
O21 W6 O48 92.7(9) . .
O22 W6 O20 152.9(8) . .
O22 W6 O23 83.9(8) . .
O22 W6 O48 82.0(8) . .
O48 W6 O23 80.5(8) . .
O16 W7 K1 115.5(7) . .
O16 W7 O27 83.9(8) . .
O22 W7 K1 116.8(6) . .
O22 W7 O16 86.4(10) . .
O22 W7 O27 84.4(8) . .
O22 W7 O29 161.8(9) . .
O27 W7 K1 45.2(6) . .
O28 W7 K1 133.5(8) . .
O28 W7 O16 94.3(9) . .
O28 W7 O22 99.0(10) . .
O28 W7 O27 176.0(9) . .
O28 W7 O29 99.0(11) . .
O28 W7 O45 97.9(10) . .
O29 W7 K1 49.5(8) . .
O29 W7 O16 90.2(10) . .
O29 W7 O27 77.5(9) . .
O45 W7 K1 54.3(6) . .
O45 W7 O16 167.8(9) . .
O45 W7 O22 92.9(9) . .
O45 W7 O27 83.9(8) . .
O45 W7 O29 86.8(9) . .
O14 W8 K1A 119.2(8) . .
O14 W8 O24 85.6(11) . .
O14 W8 O26 84.2(8) . .
O14 W8 O46 163.2(8) . .
O24 W8 K1A 114.4(7) . .
O24 W8 O26 81.8(8) . .
O25 W8 K1A 128.5(6) . .
O25 W8 O14 100.6(10) . .
O25 W8 O24 98.9(9) . .
O25 W8 O26 175.2(9) . .
O25 W8 O30 98.3(10) . .
O25 W8 O46 95.5(9) . .
O26 W8 K1A 47.5(5) . .
O30 W8 K1A 48.9(7) . .
O30 W8 O14 96.9(11) . .
O30 W8 O24 161.8(9) . .
O30 W8 O26 80.6(9) . .
O30 W8 O46 85.4(9) . .
O46 W8 K1A 51.2(5) . .
O46 W8 O24 87.2(9) . .
O46 W8 O26 79.8(8) . .
O13 W9 K1A 116.3(6) . .
O13 W9 O32 83.8(7) . .
O30 W9 K1A 49.7(6) . .
O30 W9 O13 90.3(9) . .
O30 W9 O32 79.8(8) . .
O31 W9 K1A 133.9(7) . .
O31 W9 O13 92.9(9) . .
O31 W9 O30 98.9(10) . .
O31 W9 O32 176.4(9) . .
O31 W9 O37 97.3(9) . .
O31 W9 O43 100.2(10) . .
O32 W9 K1A 47.4(5) . .
O37 W9 K1A 118.4(7) . .
O37 W9 O13 86.1(8) . .
O37 W9 O30 163.5(9) . .
O37 W9 O32 83.9(8) . .
O43 W9 K1A 51.9(7) . .
O43 W9 O13 166.6(9) . .
O43 W9 O30 85.0(9) . .
O43 W9 O32 83.1(8) . .
O43 W9 O37 94.9(9) . .
O11 W10 K1 118.6(8) . .
O11 W10 O33 85.0(10) . .
O11 W10 O35 86.5(10) . .
O29 W10 K1 49.6(8) . .
O29 W10 O11 95.5(10) . .
O29 W10 O33 82.4(9) . .
O29 W10 O35 164.1(10) . .
O29 W10 O44 88.5(9) . .
O33 W10 K1 47.8(5) . .
O34 W10 K1 134.6(7) . .
O34 W10 O11 94.1(11) . .
O34 W10 O29 100.3(11) . .
O34 W10 O33 177.2(8) . .
O34 W10 O35 95.3(9) . .
O34 W10 O44 98.4(10) . .
O35 W10 K1 116.0(7) . .
O35 W10 O33 82.1(7) . .
O44 W10 K1 55.1(6) . .
O44 W10 O11 166.0(10) . .
O44 W10 O33 82.2(9) . .
O44 W10 O35 86.2(9) . .
O10 W11 O36 78.0(7) . .
O35 W11 O10 82.0(9) . .
O35 W11 O36 86.1(7) . .
O35 W11 O39 156.1(9) . .
O39 W11 O10 83.6(9) . .
O39 W11 O36 72.3(7) . .
O40 W11 O10 94.5(9) . .
O40 W11 O35 103.3(10) . .
O40 W11 O36 167.1(9) . .
O40 W11 O39 96.7(10) . .
O40 W11 O41 98.4(9) . .
O41 W11 O10 167.1(7) . .
O41 W11 O35 95.6(9) . .
O41 W11 O36 89.2(7) . .
O41 W11 O39 94.3(9) . .
O9 W12 O36 86.2(8) . .
O9 W12 O37 90.7(8) . .
O9 W12 O39 96.1(10) . .
O9 W12 O42 167.1(8) . .
O37 W12 O36 87.1(8) . .
O37 W12 O39 158.0(10) . .
O37 W12 O42 83.6(8) . .
O38 W12 O9 101.7(10) . .
O38 W12 O36 166.9(8) . .
O38 W12 O37 103.0(9) . .
O38 W12 O39 96.0(9) . .
O38 W12 O42 90.9(9) . .
O39 W12 O36 72.6(8) . .
O39 W12 O42 85.2(9) . .
O42 W12 O36 81.9(7) . .
O42 W13 O71 93.9(10) . .
O42 W13 O72 87.4(9) . .
O42 W13 O75 95.9(9) . .
O42 W13 O77 166.7(8) . .
O71 W13 O72 83.7(9) . .
O71 W13 O75 154.9(10) . .
O71 W13 O77 81.1(9) . .
O75 W13 O72 73.8(9) . .
O75 W13 O77 84.2(9) . .
O76 W13 O42 99.4(11) . .
O76 W13 O71 103.8(10) . .
O76 W13 O72 169.4(11) . .
O76 W13 O75 97.3(9) . .
O76 W13 O77 93.7(10) . .
O77 W13 O72 79.8(9) . .
O41 W14 O72 79.9(8) . .
O73 W14 O41 79.2(8) . .
O73 W14 O72 84.3(8) . .
O74 W14 O41 92.7(10) . .
O74 W14 O72 169.8(10) . .
O74 W14 O73 101.3(11) . .
O74 W14 O75 99.4(11) . .
O74 W14 O78 104.7(10) . .
O75 W14 O41 88.3(9) . .
O75 W14 O72 73.5(8) . .
O75 W14 O73 156.2(9) . .
O78 W14 O41 160.7(8) . .
O78 W14 O72 83.7(8) . .
O78 W14 O73 89.0(10) . .
O78 W14 O75 97.0(10) . .
O44 W15 K1 54.1(6) . .
O44 W15 O66 85.6(8) . .
O44 W15 O68 83.3(8) . .
O44 W15 O79 167.4(9) . .
O66 W15 K1 48.3(6) . .
O66 W15 O68 79.5(8) . .
O67 W15 K1 130.4(7) . .
O67 W15 O44 97.8(10) . .
O67 W15 O66 95.9(10) . .
O67 W15 O68 175.1(10) . .
O67 W15 O73 98.4(10) . .
O67 W15 O79 94.4(10) . .
O68 W15 K1 46.8(5) . .
O73 W15 K1 118.9(7) . .
O73 W15 O44 90.4(9) . .
O73 W15 O66 165.6(9) . .
O73 W15 O68 86.3(8) . .
O73 W15 O79 91.2(9) . .
O79 W15 K1 114.6(6) . .
O79 W15 O66 89.8(8) . .
O79 W15 O68 84.3(7) . .
O43 W16 K1A 52.0(6) . .
O43 W16 O69 79.7(8) . .
O65 W16 K1A 48.1(8) . .
O65 W16 O43 84.3(10) . .
O65 W16 O69 78.7(9) . .
O65 W16 O71 159.5(10) . .
O69 W16 K1A 45.4(5) . .
O70 W16 K1A 131.4(7) . .
O70 W16 O43 96.2(9) . .
O70 W16 O65 100.7(10) . .
O70 W16 O69 175.9(9) . .
O70 W16 O71 99.3(10) . .
O70 W16 O81 98.7(9) . .
O71 W16 K1A 113.4(8) . .
O71 W16 O43 88.8(10) . .
O71 W16 O69 81.0(8) . .
O81 W16 K1A 117.6(6) . .
O81 W16 O43 164.8(9) . .
O81 W16 O65 95.4(10) . .
O81 W16 O69 85.4(8) . .
O81 W16 O71 86.3(10) . .
O59 W17 K1A 50.5(5) . .
O59 W17 O63 81.3(7) . .
O59 W17 O65 83.3(9) . .
O59 W17 O82 164.5(8) . .
O59 W17 O87 93.6(8) . .
O63 W17 K1A 48.0(5) . .
O64 W17 K1A 129.5(8) . .
O64 W17 O59 96.5(10) . .
O64 W17 O63 177.4(9) . .
O64 W17 O65 97.5(10) . .
O64 W17 O82 98.6(10) . .
O64 W17 O87 98.8(9) . .
O65 W17 K1A 48.9(8) . .
O65 W17 O63 80.9(9) . .
O82 W17 K1A 115.7(6) . .
O82 W17 O63 83.4(8) . .
O82 W17 O65 91.5(10) . .
O87 W17 K1A 117.7(6) . .
O87 W17 O63 82.8(7) . .
O87 W17 O65 163.7(9) . .
O87 W17 O82 87.4(9) . .
O60 W18 K1 53.2(8) . .
O60 W18 O62 82.0(9) . .
O60 W18 O84 166.2(9) . .
O61 W18 K1 130.0(8) . .
O61 W18 O60 94.8(11) . .
O61 W18 O62 176.8(10) . .
O61 W18 O66 98.0(9) . .
O61 W18 O84 98.3(10) . .
O61 W18 O85 98.2(9) . .
O62 W18 K1 48.0(7) . .
O66 W18 K1 49.3(6) . .
O66 W18 O60 85.9(8) . .
O66 W18 O62 82.1(9) . .
O66 W18 O84 96.5(10) . .
O66 W18 O85 162.6(9) . .
O84 W18 K1 119.2(7) . .
O84 W18 O62 84.8(9) . .
O85 W18 K1 114.3(6) . .
O85 W18 O60 86.5(8) . .
O85 W18 O62 81.4(9) . .
O85 W18 O84 87.4(10) . .
O45 W19 K1 54.3(6) . .
O45 W19 O56 82.8(7) . .
O54 W19 K1 115.5(7) . .
O54 W19 O45 88.4(9) . .
O54 W19 O56 83.3(8) . .
O54 W19 O90 87.4(9) . .
O55 W19 K1 133.6(7) . .
O55 W19 O45 95.9(9) . .
O55 W19 O54 95.5(10) . .
O55 W19 O56 178.3(8) . .
O55 W19 O60 100.1(10) . .
O55 W19 O90 95.5(10) . .
O56 W19 K1 46.3(5) . .
O60 W19 K1 51.7(8) . .
O60 W19 O45 89.1(10) . .
O60 W19 O54 164.4(10) . .
O60 W19 O56 81.0(9) . .
O60 W19 O90 91.9(8) . .
O90 W19 K1 118.3(6) . .
O90 W19 O45 168.2(9) . .
O90 W19 O56 85.8(8) . .
O46 W20 K1A 52.1(5) . .
O46 W20 O52 90.3(8) . .
O46 W20 O57 80.7(8) . .
O46 W20 O59 88.2(8) . .
O52 W20 K1A 117.9(5) . .
O52 W20 O57 84.2(7) . .
O52 W20 O59 164.8(7) . .
O57 W20 K1A 47.4(5) . .
O58 W20 K1A 130.0(8) . .
O58 W20 O46 98.2(10) . .
O58 W20 O52 98.4(8) . .
O58 W20 O57 177.2(9) . .
O58 W20 O59 96.8(9) . .
O58 W20 O88 97.0(10) . .
O59 W20 K1A 50.6(5) . .
O59 W20 O57 80.6(7) . .
O88 W20 K1A 117.0(6) . .
O88 W20 O46 164.8(9) . .
O88 W20 O52 86.7(8) . .
O88 W20 O57 84.2(9) . .
O88 W20 O59 90.8(8) . .
O47 W21 O53 78.2(7) . .
O50 W21 O47 84.3(8) . .
O50 W21 O53 72.4(7) . .
O51 W21 O47 93.2(10) . .
O51 W21 O50 96.3(8) . .
O51 W21 O52 103.7(8) . .
O51 W21 O53 166.2(8) . .
O51 W21 O92 102.7(10) . .
O52 W21 O47 80.1(7) . .
O52 W21 O50 155.3(7) . .
O52 W21 O53 85.6(7) . .
O92 W21 O47 163.2(7) . .
O92 W21 O50 99.2(9) . .
O92 W21 O52 90.6(8) . .
O92 W21 O53 87.1(7) . .
O48 W22 O50 94.2(9) . .
O48 W22 O53 90.5(7) . .
O48 W22 O54 97.7(8) . .
O48 W22 O91 168.6(8) . .
O49 W22 O48 95.7(10) . .
O49 W22 O50 93.7(8) . .
O49 W22 O53 166.6(8) . .
O49 W22 O54 103.0(10) . .
O49 W22 O91 95.7(9) . .
O50 W22 O53 74.0(7) . .
O50 W22 O91 84.2(8) . .
O54 W22 O50 158.4(9) . .
O54 W22 O53 87.9(8) . .
O54 W22 O91 80.6(8) . .
O91 W22 O53 78.2(6) . .
O90 W23 O89 85.7(8) . .
O90 W23 O96 81.8(8) . .
O91 W23 O89 83.9(8) . .
O91 W23 O90 91.5(9) . .
O91 W23 O94 98.3(10) . .
O91 W23 O95 100.1(10) . .
O91 W23 O96 164.8(8) . .
O94 W23 O89 73.9(7) . .
O94 W23 O90 156.2(8) . .
O94 W23 O96 83.3(8) . .
O95 W23 O89 172.0(9) . .
O95 W23 O90 101.0(10) . .
O95 W23 O94 98.5(9) . .
O95 W23 O96 94.6(10) . .
O96 W23 O89 82.0(7) . .
O88 W24 O89 84.8(8) . .
O88 W24 O92 79.8(8) . .
O88 W24 O94 157.2(9) . .
O92 W24 O89 78.4(7) . .
O93 W24 O88 103.3(10) . .
O93 W24 O89 170.4(9) . .
O93 W24 O92 97.7(9) . .
O93 W24 O94 97.2(10) . .
O93 W24 O97 95.7(9) . .
O94 W24 O89 73.9(8) . .
O94 W24 O92 87.8(9) . .
O97 W24 O88 96.2(8) . .
O97 W24 O89 88.5(7) . .
O97 W24 O92 166.6(7) . .
O97 W24 O94 91.5(9) . .
O87 W25 O86 84.4(7) . .
O87 W25 O97 82.6(8) . .
O87 W25 O99 156.6(8) . .
O97 W25 O86 80.8(7) . .
O98 W25 O86 169.1(9) . .
O98 W25 O87 103.1(9) . .
O98 W25 O97 92.3(9) . .
O98 W25 O99 97.8(8) . .
O98 W25 O102 99.4(10) . .
O99 W25 O86 73.4(7) . .
O99 W25 O97 86.3(8) . .
O102 W25 O86 88.2(7) . .
O102 W25 O87 90.6(8) . .
O102 W25 O97 167.5(8) . .
O102 W25 O99 96.2(9) . .
O85 W26 O86 82.5(7) . .
O85 W26 O99 154.5(8) . .
O85 W26 O101 82.0(8) . .
O96 W26 O85 94.5(8) . .
O96 W26 O86 88.6(8) . .
O96 W26 O99 94.8(9) . .
O96 W26 O101 168.5(8) . .
O99 W26 O86 74.1(8) . .
O99 W26 O101 84.1(8) . .
O100 W26 O85 103.9(10) . .
O100 W26 O86 169.2(9) . .
O100 W26 O96 99.3(9) . .
O100 W26 O99 97.8(10) . .
O100 W26 O101 92.1(8) . .
O101 W26 O86 80.1(7) . .
O84 W27 O83 85.5(9) . .
O84 W27 O104 158.2(10) . .
O84 W27 O106 83.3(10) . .
O101 W27 O83 87.1(8) . .
O101 W27 O84 91.8(10) . .
O101 W27 O104 95.8(9) . .
O101 W27 O106 168.2(9) . .
O104 W27 O83 74.6(8) . .
O104 W27 O106 85.3(9) . .
O105 W27 O83 170.1(9) . .
O105 W27 O84 100.5(10) . .
O105 W27 O101 100.4(9) . .
O105 W27 O104 98.1(9) . .
O105 W27 O106 91.0(10) . .
O106 W27 O83 81.9(9) . .
O82 W28 O83 85.9(8) . .
O82 W28 O102 83.5(8) . .
O82 W28 O104 157.5(8) . .
O102 W28 O83 80.1(8) . .
O103 W28 O82 101.3(10) . .
O103 W28 O83 167.2(9) . .
O103 W28 O102 90.1(9) . .
O103 W28 O104 96.5(9) . .
O103 W28 O107 99.1(11) . .
O104 W28 O83 74.2(8) . .
O104 W28 O102 82.9(8) . .
O107 W28 O82 94.8(9) . .
O107 W28 O83 90.7(10) . .
O107 W28 O102 170.8(10) . .
O107 W28 O104 95.9(9) . .
O77 W29 O80 86.4(7) . .
O77 W29 O81 88.6(9) . .
O77 W29 O107 167.0(10) . .
O77 W29 O109 96.1(8) . .
O81 W29 O80 86.3(8) . .
O81 W29 O107 86.2(9) . .
O81 W29 O109 156.5(9) . .
O107 W29 O80 81.5(9) . .
O108 W29 O77 100.4(9) . .
O108 W29 O80 167.2(9) . .
O108 W29 O81 104.5(10) . .
O108 W29 O107 92.4(11) . .
O108 W29 O109 97.3(10) . .
O109 W29 O80 71.1(9) . .
O109 W29 O107 84.2(8) . .
O78 W30 O80 80.1(7) . .
O79 W30 O78 81.5(9) . .
O79 W30 O80 87.1(8) . .
O79 W30 O109 159.9(9) . .
O106 W30 O78 169.0(10) . .
O106 W30 O79 95.9(9) . .
O106 W30 O80 89.1(9) . .
O106 W30 O109 92.7(9) . .
O109 W30 O78 86.6(9) . .
O109 W30 O80 74.9(9) . .
O110 W30 O78 95.4(9) . .
O110 W30 O79 101.6(9) . .
O110 W30 O80 169.6(9) . .
O110 W30 O106 95.6(10) . .
O110 W30 O109 95.6(10) . .
O2W Co1 N23 177(8) . 3_466
O3W Co1 O2W 89.3(14) . .
O3W Co1 O4W 174.5(11) . .
O3W Co1 O34 97.0(10) . 5_666
O3W Co1 N23 91(8) . 3_466
O4W Co1 O2W 89.0(16) . .
O4W Co1 N23 90(8) . 3_466
O34 Co1 O2W 87.0(9) 5_666 .
O34 Co1 O4W 88.1(10) 5_666 .
O34 Co1 N23 96(9) 5_666 3_466
O61 Co1 O2W 85.4(9) . .
O61 Co1 O3W 90.7(10) . .
O61 Co1 O4W 84.0(10) . .
O61 Co1 O34 169.1(9) . 5_666
O61 Co1 N23 92(9) . 3_466
O6W Co2 O49 86.1(10) . .
O6W Co2 O64 88.0(10) . 3_466
O6W Co2 N4 91.4(11) . .
O6W Co2 N5 91.3(10) . .
O64 Co2 O49 173.9(9) 3_466 .
O64 Co2 N5 92.3(8) 3_466 .
N4 Co2 O49 91.0(9) . .
N4 Co2 O64 90.8(9) . 3_466
N4 Co2 N5 176.0(10) . .
N5 Co2 O49 86.2(9) . .
N10 Co2 O6W 173(4) 4_655 .
N10 Co2 O49 87(4) 4_655 .
N10 Co2 O64 99(4) 4_655 3_466
N10 Co2 N4 89(5) 4_655 .
N10 Co2 N5 88(5) 4_655 .
O9W Co3 O10W 87.3(12) . .
O9W Co3 N12 92.6(12) . .
O9W Co3 N19 174.8(11) . .
O19 Co3 O9W 87.7(10) . .
O19 Co3 O10W 174.3(11) . .
O19 Co3 N12 81.5(10) . .
O19 Co3 N19 87.1(10) . .
O19 Co3 N22 89.3(9) . .
N12 Co3 O10W 101.5(13) . .
N19 Co3 O10W 97.8(12) . .
N19 Co3 N12 86.4(12) . .
N22 Co3 O9W 88.4(10) . .
N22 Co3 O10W 87.8(13) . .
N22 Co3 N12 170.7(12) . .
N22 Co3 N19 91.8(11) . .
O11W Co4 O12W 87.0(10) . .
O13W Co4 O11W 169.2(13) . .
O13W Co4 O12W 82.2(13) . .
O13W Co4 N18 89.1(13) . .
N15 Co4 O11W 88.8(11) . .
N15 Co4 O12W 87.9(11) . .
N15 Co4 O13W 90.0(12) . .
N15 Co4 N18 176.1(12) . .
N18 Co4 O11W 91.4(12) . .
N18 Co4 O12W 88.2(11) . .
O15 P1 K1 123.6(8) . .
O15 P1 O23 107.5(14) . .
O15 P1 O27 112.8(11) . .
O23 P1 K1 121.6(11) . .
O26 P1 K1 80.5(8) . .
O26 P1 O15 109.0(12) . .
O26 P1 O23 109.4(11) . .
O26 P1 O27 108.4(12) . .
O27 P1 O23 109.7(12) . .
O32 P2 O12 111.1(12) . .
O32 P2 O33 111.8(12) . .
O32 P2 O36 111.5(11) . .
O33 P2 O12 109.2(13) . .
O33 P2 O36 108.5(10) . .
O36 P2 O12 104.4(11) . .
O68 P3 K1A 81.8(8) . .
O68 P3 O69 109.1(12) . .
O68 P3 O72 108.2(12) . .
O68 P3 O80 110.6(10) . .
O69 P3 O72 109.7(14) . .
O69 P3 O80 111.0(10) . .
O72 P3 K1A 121.8(11) . .
O72 P3 O80 108.1(13) . .
O80 P3 K1A 121.8(7) . .
O62 P4 O83 110.8(12) . .
O62 P4 O86 108.5(12) . .
O63 P4 O62 109.9(13) . .
O63 P4 O83 111.7(12) . .
O63 P4 O86 107.8(10) . .
O86 P4 O83 108.0(11) . .
O53 P5 K1 122.2(7) . .
O56 P5 K1 30.0(8) . .
O56 P5 O53 109.5(11) . .
O56 P5 O57 111.8(11) . .
O56 P5 O89 110.9(11) . .
O57 P5 K1 81.7(8) . .
O57 P5 O53 109.3(11) . .
O89 P5 K1 123.5(8) . .
O89 P5 O53 106.7(10) . .
O89 P5 O57 108.5(12) . .
K1 O1W K1A 174(2) . .
K1 O1W O1WA 171(3) . .
O1WA O1W K1A 4.6(11) . .
K1A O1WA K1 171(2) . .
K1A O1WA O1W 168(3) . .
O1W O1WA K1 3.6(11) . .
W4 O2 W3 119.4(11) . .
W3 O4 W2 155.0(14) . .
W1 O5 W4 158.2(11) . .
W2 O7 W1 119.0(10) . .
W12 O9 W1 146.3(11) . .
W2 O10 W11 147.5(10) . .
W10 O11 W2 146.2(12) . .
W1 O12 W2 94.8(7) . .
P2 O12 W1 128.7(12) . .
P2 O12 W2 124.4(11) . .
W1 O13 W9 151.8(10) . .
W8 O14 W4 147.2(13) . .
W4 O15 W3 94.7(8) . .
P1 O15 W3 127.9(13) . .
P1 O15 W4 124.6(10) . .
W3 O16 W7 153.7(13) . .
W6 O17 W3 147.6(11) . .
W4 O18 W5 146.1(10) . .
W5 O19 Co3 166.6(13) . .
W6 O20 W5 119.6(11) . .
W7 O22 W6 146.7(12) . .
W5 O23 W6 94.9(9) . .
P1 O23 W5 129.6(12) . .
P1 O23 W6 122.1(11) . .
W5 O24 W8 155.9(12) . .
W8 O26 K1A 94.9(7) . .
P1 O26 W8 129.6(11) . .
P1 O26 K1A 135.5(11) . .
W7 O27 K1 96.8(7) . .
P1 O27 W7 127.4(13) . .
P1 O27 K1 135.8(12) . .
W7 O29 K1 97.8(9) . .
W10 O29 W7 156.0(14) . .
W10 O29 K1 99.8(10) . .
W8 O30 W9 154.1(13) . .
W8 O30 K1A 100.2(8) . .
W9 O30 K1A 98.0(8) . .
W9 O32 K1A 94.6(6) . .
P2 O32 W9 130.0(12) . .
P2 O32 K1A 135.4(12) . .
W10 O33 K1 95.0(7) . .
P2 O33 W10 132.8(12) . .
P2 O33 K1 132.0(11) . .
W10 O34 Co1 167.2(13) . 5_666
W11 O35 W10 153.9(12) . .
W12 O36 W11 96.8(6) . .
P2 O36 W11 130.4(10) . .
P2 O36 W12 123.4(9) . .
W12 O37 W9 148.3(9) . .
W12 O39 W11 118.3(11) . .
W11 O41 W14 163.2(10) . .
W13 O42 W12 161.7(11) . .
W9 O43 W16 158.5(12) . .
W9 O43 K1A 97.5(8) . .
W16 O43 K1A 95.1(8) . .
W10 O44 W15 162.5(12) . .
W10 O44 K1 93.3(8) . .
W15 O44 K1 94.4(8) . .
W7 O45 W19 159.6(11) . .
W7 O45 K1 94.4(7) . .
W19 O45 K1 93.6(8) . .
W8 O46 K1A 97.3(7) . .
W20 O46 W8 162.0(11) . .
W20 O46 K1A 96.3(7) . .
W5 O47 W21 161.9(11) . .
W22 O48 W6 158.7(11) . .
W22 O49 Co2 158.9(14) . .
W21 O50 W22 117.0(9) . .
W20 O52 W21 144.4(10) . .
W22 O53 W21 96.6(7) . .
P5 O53 W21 121.9(10) . .
P5 O53 W22 128.4(10) . .
W19 O54 W22 152.9(13) . .
W19 O56 K1 96.3(8) . .
P5 O56 W19 130.4(11) . .
P5 O56 K1 133.3(11) . .
W20 O57 K1A 95.2(7) . .
P5 O57 W20 131.2(11) . .
P5 O57 K1A 133.6(11) . .
W17 O59 W20 157.2(11) . .
W17 O59 K1A 98.0(7) . .
W20 O59 K1A 97.2(7) . .
W18 O60 K1 94.5(8) . .
W19 O60 W18 161.4(12) . .
W19 O60 K1 97.6(9) . .
W18 O61 Co1 172.4(13) . .
W18 O62 K1 94.6(8) . .
P4 O62 W18 130.3(15) . .
P4 O62 K1 135.1(13) . .
W17 O63 K1A 94.0(7) . .
P4 O63 W17 131.2(11) . .
P4 O63 K1A 134.7(11) . .
W17 O64 Co2 169.0(11) . 3_566
W16 O65 W17 153.4(15) . .
W16 O65 K1A 100.6(9) . .
W17 O65 K1A 98.8(9) . .
W15 O66 K1 99.0(8) . .
W18 O66 W15 152.2(11) . .
W18 O66 K1 99.9(8) . .
W15 O68 K1 96.0(7) . .
P3 O68 W15 129.5(11) . .
P3 O68 K1 134.3(11) . .
W16 O69 K1A 95.6(7) . .
P3 O69 W16 127.7(12) . .
P3 O69 K1A 136.7(12) . .
W13 O71 W16 156.4(14) . .
W13 O72 W14 92.7(7) . .
P3 O72 W13 129.2(13) . .
P3 O72 W14 124.0(15) . .
W15 O73 W14 142.2(12) . .
W14 O75 W13 119.8(11) . .
W29 O77 W13 149.5(10) . .
W14 O78 W30 153.8(13) . .
W30 O79 W15 149.5(12) . .
W30 O80 W29 95.2(8) . .
P3 O80 W29 121.3(10) . .
P3 O80 W30 128.8(10) . .
W16 O81 W29 147.7(14) . .
W28 O82 W17 152.8(12) . .
W27 O83 W28 94.8(8) . .
P4 O83 W27 124.6(12) . .
P4 O83 W28 129.0(12) . .
W27 O84 W18 144.3(14) . .
W26 O85 W18 155.5(12) . .
W26 O86 W25 93.6(7) . .
P4 O86 W25 122.4(10) . .
P4 O86 W26 128.7(10) . .
W17 O87 W25 146.4(10) . .
W20 O88 W24 154.6(12) . .
W24 O89 W23 93.1(7) . .
P5 O89 W23 123.7(10) . .
P5 O89 W24 130.6(12) . .
W19 O90 W23 144.1(13) . .
W23 O91 W22 149.1(12) . .
W21 O92 W24 150.6(10) . .
W23 O94 W24 119.1(11) . .
W26 O96 W23 160.8(11) . .
W24 O97 W25 161.3(11) . .
W26 O99 W25 118.7(10) . .
W27 O101 W26 147.6(10) . .
W25 O102 W28 145.8(11) . .
W27 O104 W28 116.1(11) . .
W30 O106 W27 156.0(13) . .
W28 O107 W29 157.4(13) . .
W30 O109 W29 118.7(13) . .
C2 N1 N2 113(4) . .
C4 N2 N1 110(4) . .
C7 N3 N4 117(3) . .
N3 N4 Co2 122.8(18) . .
C9 N4 Co2 135(3) . .
C9 N4 N3 101(3) . .
N6 N5 Co2 115.7(12) . .
C14 N5 Co2 134.2(13) . .
C14 N5 N6 108.0 . .
N5 N6 C12 108.0 . .
N6 C12 C11 118(3) . .
C13 C12 N6 108.0 . .
C13 C12 C11 134(3) . .
C14 C13 C12 108.0 . .
C18 C13 C12 124(2) . .
C18 C13 C14 127(3) . .
N5 C14 C15 126(2) . .
C13 C14 N5 108.0 . .
C13 C14 C15 125(2) . .
C27 N11 N12 110(3) . .
N11 N12 Co3 117(2) . .
N11 N12 C29 105(3) . .
C29 N12 Co3 137(3) . .
C32 N13 N14 110(3) . .
C34 N14 N13 112(3) . .
N16 N15 Co4 120(2) . .
N16 N15 C37 103(3) . .
C37 N15 Co4 134(2) . .
C39 N16 N15 119(3) . .
C44 N17 N18 112(4) . .
N17 N18 Co4 119(3) . .
C42 N18 Co4 137(3) . .
C42 N18 N17 103(3) . .
N20 N19 Co3 113.6(19) . .
C47 N19 Co3 138(3) . .
C47 N19 N20 108(3) . .
C49 N20 N19 109(3) . .
N22 N21 C54 114(3) . .
N21 N22 Co3 120(2) . .
N21 N22 C52 102(3) . .
C52 N22 Co3 139(2) . .
N1 C2 C1 126(4) . .
N1 C2 C3 105(4) . .
C1 C2 C3 130(4) . .
C4 C3 C2 99(4) . .
C4 C3 C8 135(4) . .
C8 C3 C2 125(4) . .
N2 C4 C3 113(4) . .
N2 C4 C5 132(5) . .
C3 C4 C5 115(4) . .
N3 C7 C6 123(4) . .
N3 C7 C8 105(4) . .
C8 C7 C6 133(4) . .
C7 C8 C3 128(4) . .
C9 C8 C3 123(4) . .
C9 C8 C7 108(4) . .
N4 C9 C10 124(3) . .
C8 C9 N4 109(4) . .
C8 C9 C10 127(4) . .
C18 C19 C20 135(3) . .
N7 C19 C18 108.0 . .
N7 C19 C20 116(3) . .
C13 C18 C19 118(3) . .
C13 C18 C17 134(3) . .
C17 C18 C19 108.0 . .
C18 C17 C16 125(3) . .
N8 C17 C16 127(3) . .
N8 C17 C18 108.0 . .
N7 N8 C17 108.0 . .
C19 N7 N8 108.0 . .
C24 C23 C28 128(2) . .
C22 C23 C24 108.0 . .
C22 C23 C28 124(2) . .
C23 C24 N10 108.0 . .
C25 C24 C23 122(2) . .
C25 C24 N10 130(2) . .
C24 N10 Co2 135.4(14) . 4_655
N9 N10 Co2 115.7(14) . 4_655
N9 N10 C24 108.0 . .
C22 N9 N10 108.0 . .
C23 C22 C21 132(3) . .
C23 C22 N9 108.0 . .
N9 C22 C21 119(3) . .
N11 C27 C26 118(3) . .
C28 C27 N11 113(3) . .
C28 C27 C26 127(4) . .
C23 C28 C29 116(4) . .
C27 C28 C23 137(4) . .
C27 C28 C29 106(4) . .
N12 C29 C28 105(3) . .
N12 C29 C30 120(3) . .
C28 C29 C30 135(3) . .
N13 C32 C31 123(3) . .
N13 C32 C33 108(3) . .
C33 C32 C31 128(3) . .
C32 C33 C34 105(3) . .
C38 C33 C32 131(3) . .
C38 C33 C34 124(3) . .
N14 C34 C33 105(3) . .
N14 C34 C35 126(3) . .
C35 C34 C33 129(3) . .
N15 C37 C38 107(3) . .
C36 C37 N15 120(4) . .
C36 C37 C38 132(3) . .
C33 C38 C37 122(3) . .
C33 C38 C39 132(4) . .
C39 C38 C37 102(3) . .
N16 C39 C38 108(3) . .
N16 C39 C40 128(3) . .
C38 C39 C40 123(4) . .
N18 C42 C41 126(4) . .
N18 C42 C43 110(4) . .
C43 C42 C41 123(4) . .
C42 C43 C48 120(4) . .
C44 C43 C42 107(4) . .
C44 C43 C48 131(4) . .
N17 C44 C43 106(4) . .
N17 C44 C45 119(4) . .
C43 C44 C45 132(4) . .
N19 C47 C46 120(4) . .
N19 C47 C48 112(4) . .
C48 C47 C46 128(4) . .
C43 C48 C47 131(4) . .
C49 C48 C43 122(4) . .
C49 C48 C47 105(4) . .
C48 C49 N20 106(4) . .
C50 C49 N20 122(4) . .
C50 C49 C48 131(4) . .
N22 C52 C51 117(3) . .
C53 C52 N22 112(3) . .
C53 C52 C51 130(3) . .
C52 C53 C54 107(3) . .
C52 C53 C58 130(4) . .
C54 C53 C58 123(4) . .
N21 C54 C53 106(3) . .
N21 C54 C55 126(3) . .
C53 C54 C55 129(3) . .
N23 C59 C60 120(2) . .
C58 C59 N23 108.0 . .
C58 C59 C60 132(2) . .
C59 N23 Co1 134.7(12) . 3_566
C59 N23 N24 108.0 . .
N24 N23 Co1 117.0(12) . 3_566
C57 N24 N23 108.0 . .
N24 C57 C56 118(2) . .
N24 C57 C58 108.0 . .
C58 C57 C56 134(2) . .
C53 C58 C59 123(2) . .
C53 C58 C57 129(2) . .
C59 C58 C57 108.0 . .

loop_
_geom_bond_atom_site_label_1
_geom_bond_atom_site_label_2
_geom_bond_distance
_geom_bond_site_symmetry_2
W1 O5 1.813(17) .
W1 O6 1.72(3) .
W1 O7 1.970(18) .
W1 O9 2.17(2) .
W1 O12 2.243(19) .
W1 O13 1.879(18) .
W2 O4 2.066(19) .
W2 O7 1.89(2) .
W2 O8 1.74(2) .
W2 O10 1.825(19) .
W2 O11 1.908(19) .
W2 O12 2.28(2) .
W3 O2 1.97(2) .
W3 O3 1.69(2) .
W3 O4 1.836(19) .
W3 O15 2.27(2) .
W3 O16 1.83(2) .
W3 O17 2.115(16) .
W4 O1 1.74(2) .
W4 O2 1.895(19) .
W4 O5 2.070(17) .
W4 O14 1.92(3) .
W4 O15 2.27(2) .
W4 O18 1.836(18) .
W5 O18 2.088(19) .
W5 O19 1.744(18) .
W5 O20 1.923(18) .
W5 O23 2.19(2) .
W5 O24 1.85(2) .
W5 O47 1.773(19) .
W6 O17 1.810(16) .
W6 O20 1.92(2) .
W6 O21 1.72(2) .
W6 O22 1.904(17) .
W6 O23 2.32(2) .
W6 O48 2.061(19) .
W7 O16 1.98(2) .
W7 O22 1.893(16) .
W7 O27 2.244(19) .
W7 O28 1.73(3) .
W7 O29 1.97(2) .
W7 O45 1.89(2) .
W8 K1A 3.619(6) .
W8 O14 1.89(2) .
W8 O24 1.93(2) .
W8 O25 1.68(2) .
W8 O26 2.216(18) .
W8 O30 1.887(19) .
W8 O46 1.907(18) .
W9 K1A 3.598(6) .
W9 O13 1.955(18) .
W9 O30 1.939(18) .
W9 O31 1.76(2) .
W9 O32 2.22(2) .
W9 O37 1.909(15) .
W9 O43 1.849(19) .
W10 K1 3.598(11) .
W10 O11 1.903(18) .
W10 O29 1.86(2) .
W10 O33 2.180(19) .
W10 O34 1.739(19) .
W10 O35 1.930(19) .
W10 O44 1.889(19) .
W11 O10 2.095(19) .
W11 O35 1.883(19) .
W11 O36 2.245(17) .
W11 O39 1.96(2) .
W11 O40 1.69(2) .
W11 O41 1.831(16) .
W12 O9 1.77(2) .
W12 O36 2.243(16) .
W12 O37 1.862(16) .
W12 O38 1.745(19) .
W12 O39 1.95(2) .
W12 O42 2.053(18) .
W13 O42 1.805(17) .
W13 O71 1.872(16) .
W13 O72 2.27(2) .
W13 O75 1.95(2) .
W13 O76 1.74(2) .
W13 O77 2.049(19) .
W14 O41 2.010(16) .
W14 O72 2.32(2) .
W14 O73 1.99(2) .
W14 O74 1.73(2) .
W14 O75 1.89(2) .
W14 O78 1.79(2) .
W15 K1 3.636(11) .
W15 O44 1.902(19) .
W15 O66 1.990(18) .
W15 O67 1.74(2) .
W15 O68 2.21(2) .
W15 O73 1.86(2) .
W15 O79 1.95(2) .
W16 K1A 3.606(6) .
W16 O43 1.966(19) .
W16 O65 1.908(16) .
W16 O69 2.28(2) .
W16 O70 1.73(2) .
W16 O71 1.921(15) .
W16 O81 1.86(2) .
W17 K1A 3.582(6) .
W17 O59 1.889(17) .
W17 O63 2.214(19) .
W17 O64 1.762(18) .
W17 O65 1.937(17) .
W17 O82 1.92(2) .
W17 O87 1.891(18) .
W18 K1 3.574(12) .
W18 O60 1.915(18) .
W18 O61 1.77(2) .
W18 O62 2.18(2) .
W18 O66 1.861(18) .
W18 O84 1.97(3) .
W18 O85 1.912(15) .
W19 K1 3.626(11) .
W19 O45 1.93(2) .
W19 O54 1.879(19) .
W19 O55 1.73(2) .
W19 O56 2.219(19) .
W19 O60 1.867(18) .
W19 O90 1.881(19) .
W20 K1A 3.584(6) .
W20 O46 1.892(17) .
W20 O52 1.906(17) .
W20 O57 2.19(2) .
W20 O58 1.77(2) .
W20 O59 1.924(17) .
W20 O88 1.877(17) .
W21 O47 2.058(19) .
W21 O50 1.939(17) .
W21 O51 1.74(2) .
W21 O52 1.919(17) .
W21 O53 2.279(19) .
W21 O92 1.817(17) .
W22 O48 1.820(19) .
W22 O49 1.774(18) .
W22 O50 1.968(18) .
W22 O53 2.184(19) .
W22 O54 1.931(18) .
W22 O91 2.15(2) .
W23 O89 2.31(2) .
W23 O90 1.945(19) .
W23 O91 1.75(2) .
W23 O94 1.94(2) .
W23 O95 1.75(2) .
W23 O96 2.050(19) .
W24 O88 1.93(2) .
W24 O89 2.306(18) .
W24 O92 2.039(17) .
W24 O93 1.742(19) .
W24 O94 1.943(18) .
W24 O97 1.842(19) .
W25 O86 2.304(18) .
W25 O87 1.918(18) .
W25 O97 1.994(18) .
W25 O98 1.759(17) .
W25 O99 1.95(2) .
W25 O102 1.863(17) .
W26 O85 1.881(15) .
W26 O86 2.283(18) .
W26 O96 1.799(18) .
W26 O99 1.939(17) .
W26 O100 1.75(2) .
W26 O101 2.121(19) .
W27 O83 2.25(2) .
W27 O84 1.87(3) .
W27 O101 1.780(18) .
W27 O104 1.958(19) .
W27 O105 1.74(2) .
W27 O106 2.034(17) .
W28 O82 1.89(2) .
W28 O83 2.27(2) .
W28 O102 2.054(17) .
W28 O103 1.79(2) .
W28 O104 1.96(2) .
W28 O107 1.855(16) .
W29 O77 1.848(19) .
W29 O80 2.31(2) .
W29 O81 1.919(18) .
W29 O107 2.010(17) .
W29 O108 1.72(2) .
W29 O109 1.96(2) .
W30 O78 2.07(2) .
W30 O79 1.89(2) .
W30 O80 2.188(19) .
W30 O106 1.837(17) .
W30 O109 1.90(2) .
W30 O110 1.73(2) .
Co1 O2W 2.10(3) .
Co1 O3W 2.06(3) .
Co1 O4W 2.10(3) .
Co1 O34 2.09(2) 5_666
Co1 O61 2.04(2) .
Co1 N23 2.107(18) 3_466
Co2 O6W 2.08(2) .
Co2 O49 2.147(19) .
Co2 O64 2.102(18) 3_466
Co2 N4 2.08(2) .
Co2 N5 2.127(17) .
Co2 N10 2.03(9) 4_655
Co3 O9W 2.13(3) .
Co3 O10W 2.19(3) .
Co3 O19 2.074(18) .
Co3 N12 2.15(3) .
Co3 N19 2.13(3) .
Co3 N22 2.12(3) .
Co4 O11W 2.16(3) .
Co4 O12W 2.17(3) .
Co4 O13W 2.11(3) .
Co4 N15 2.09(3) .
Co4 N18 2.11(3) .
K1 O1W 0.97(3) .
K1 O1WA 2.431(16) .
K1 O27 2.59(2) .
K1 O29 2.78(3) .
K1 O33 2.68(2) .
K1 O44 2.96(2) .
K1 O45 2.95(2) .
K1 O56 2.63(2) .
K1 O60 2.87(3) .
K1 O62 2.66(3) .
K1 O66 2.75(2) .
K1 O68 2.66(2) .
K1A O1W 2.45(3) .
K1A O1WA 0.987(10) .
K1A O26 2.68(2) .
K1A O30 2.77(2) .
K1A O32 2.655(19) .
K1A O43 2.85(2) .
K1A O46 2.843(18) .
K1A O57 2.647(19) .
K1A O59 2.792(18) .
K1A O63 2.67(2) .
K1A O65 2.73(3) .
K1A O69 2.58(2) .
P1 O15 1.54(3) .
P1 O23 1.57(2) .
P1 O26 1.54(2) .
P1 O27 1.55(2) .
P2 O12 1.57(2) .
P2 O32 1.51(2) .
P2 O33 1.53(2) .
P2 O36 1.567(17) .
P3 O68 1.52(2) .
P3 O69 1.53(2) .
P3 O72 1.555(19) .
P3 O80 1.60(2) .
P4 O62 1.53(2) .
P4 O63 1.51(2) .
P4 O83 1.53(2) .
P4 O86 1.53(2) .
P5 O53 1.61(2) .
P5 O56 1.51(2) .
P5 O57 1.57(2) .
P5 O89 1.51(2) .
O1W O1WA 1.47(3) .
O34 Co1 2.09(2) 5_666
O64 Co2 2.102(18) 3_566
N1 N2 1.34(5) .
N1 C2 1.30(6) .
N2 C4 1.23(6) .
N3 N4 1.38(4) .
N3 C7 1.25(5) .
N4 C9 1.37(5) .
N5 N6 1.4200 .
N5 C14 1.4200 .
N6 C12 1.4200 .
C12 C13 1.4200 .
C12 C11 1.46(5) .
C13 C14 1.4200 .
C13 C18 1.37(3) .
C14 C15 1.43(5) .
N11 N12 1.38(5) .
N11 C27 1.31(5) .
N12 C29 1.40(5) .
N13 N14 1.34(5) .
N13 C32 1.32(5) .
N14 C34 1.32(5) .
N15 N16 1.34(4) .
N15 C37 1.42(4) .
N16 C39 1.27(5) .
N17 N18 1.44(5) .
N17 C44 1.30(6) .
N18 C42 1.31(5) .
N19 N20 1.42(4) .
N19 C47 1.25(5) .
N20 C49 1.40(5) .
N21 N22 1.35(4) .
N21 C54 1.37(5) .
N22 C52 1.42(4) .
C1 C2 1.31(7) .
C2 C3 1.52(7) .
C3 C4 1.45(7) .
C3 C8 1.45(6) .
C4 C5 1.60(7) .
C6 C7 1.53(6) .
C7 C8 1.39(6) .
C8 C9 1.35(6) .
C9 C10 1.51(6) .
C16 C17 1.47(6) .
C19 C18 1.4200 .
C19 N7 1.4200 .
C19 C20 1.63(6) .
C18 C17 1.4200 .
C17 N8 1.4200 .
N8 N7 1.4200 .
C21 C22 1.43(5) .
C23 C24 1.4200 .
C23 C22 1.4200 .
C23 C28 1.47(4) .
C24 N10 1.4200 .
C24 C25 1.32(5) .
N10 Co2 2.029(19) 4_655
N10 N9 1.4200 .
N9 C22 1.4200 .
C26 C27 1.546(10) .
C27 C28 1.25(5) .
C28 C29 1.49(6) .
C29 C30 1.52(6) .
C31 C32 1.47(5) .
C32 C33 1.41(5) .
C33 C34 1.49(5) .
C33 C38 1.39(5) .
C34 C35 1.47(5) .
C36 C37 1.39(5) .
C37 C38 1.53(6) .
C38 C39 1.41(5) .
C39 C40 1.47(6) .
C41 C42 1.44(6) .
C42 C43 1.43(6) .
C43 C44 1.35(6) .
C43 C48 1.44(6) .
C44 C45 1.551(10) .
C46 C47 1.51(7) .
C47 C48 1.45(6) .
C48 C49 1.40(7) .
C49 C50 1.32(6) .
C51 C52 1.48(6) .
C52 C53 1.35(6) .
C53 C54 1.39(5) .
C53 C58 1.42(4) .
C54 C55 1.57(6) .
C56 C57 1.548(10) .
C59 N23 1.4200 .
C59 C58 1.4200 .
C59 C60 1.45(4) .
N23 Co1 2.105(15) 3_566
N23 N24 1.4200 .
N24 C57 1.4200 .
C57 C58 1.4200 .

loop_
_platon_squeeze_void_nr
_platon_squeeze_void_average_x
_platon_squeeze_void_average_y
_platon_squeeze_void_average_z
_platon_squeeze_void_volume
_platon_squeeze_void_count_electrons
_platon_squeeze_void_content
1 0.918 0.012 0.250 2432 1216 ' '
2 0.924 -0.012 0.750 2432 1220 ' '
3 0.156 0.096 0.512 30 29 ' '
4 0.844 0.096 0.988 30 28 ' '
5 0.119 0.221 0.629 11 6 ' '
6 0.881 0.220 0.871 11 6 ' '
7 0.005 0.488 0.750 2431 1221 ' '
8 0.381 0.279 0.129 11 7 ' '
9 0.619 0.279 0.371 11 7 ' '
10 0.452 0.512 0.250 2432 1213 ' '
11 0.344 0.404 0.012 30 27 ' '
12 0.656 0.404 0.488 30 29 ' '
13 0.344 0.596 0.512 30 28 ' '
14 0.656 0.596 0.988 30 30 ' '
15 0.381 0.720 0.629 11 7 ' '
16 0.619 0.721 0.871 11 6 ' '
17 0.119 0.779 0.129 11 7 ' '
18 0.881 0.779 0.371 11 8 ' '
19 0.156 0.904 0.012 30 28 ' '
20 0.844 0.904 0.488 30 28 ' '
